data_7134774
loop_
_publ_author_name
'Evans, Matthew J.'
'Jones, Cameron'

_publ_section_title
;
 Unsymmetrical bis(anilido)xanthene ligands: development and use in the
 preparation of magnesium diamide complexes.
;
_journal_issue 63
_journal_name_full 'Chemical communications (Cambridge, England)'
_journal_page_first 11814
_journal_page_last 11817
_journal_paper_doi 10.1039/d5cc03202d
_journal_volume 61
_journal_year 2025
_chemical_formula_sum 'C79 H110 Mg N6 O'
_chemical_formula_weight 1184.03
_space_group_crystal_system triclinic
_space_group_IT_number 2
_space_group_name_Hall '-P 1'
_space_group_name_H-M_alt 'P -1'
_atom_sites_solution_hydrogens geom
_atom_sites_solution_primary fmap
_audit_creation_method SHELXL-2018/3
_audit_update_record
;
2025-06-05 deposited with the CCDC.	2025-07-02 downloaded from the CCDC.
;
_cell_angle_alpha 87.7400(10)
_cell_angle_beta 84.0810(10)
_cell_angle_gamma 88.1770(10)
_cell_formula_units_Z 4
_cell_length_a 12.61880(10)
_cell_length_b 14.43510(10)
_cell_length_c 39.6972(2)
_cell_measurement_reflns_used 80596
_cell_measurement_temperature 123.00(10)
_cell_measurement_theta_max 80.1420
_cell_measurement_theta_min 3.4930
_cell_volume 7184.04(9)
_computing_cell_refinement 'CrysAlisPro 1.171.41.113a (Rigaku OD, 2021)'
_computing_data_collection 'CrysAlisPro 1.171.41.113a (Rigaku OD, 2021)'
_computing_data_reduction 'CrysAlisPro 1.171.41.113a (Rigaku OD, 2021)'
_computing_structure_refinement 'SHELXL-2018/3 (Sheldrick, 2018)'
_computing_structure_solution 'SHELXT 2014/4 (Sheldrick, 2014)'
_diffrn_ambient_environment N~2~
_diffrn_ambient_temperature 123.00(10)
_diffrn_detector 'Hybrid Pixel Array Detector'
_diffrn_detector_area_resol_mean 10.0000
_diffrn_detector_type HyPix
_diffrn_measured_fraction_theta_full 0.999
_diffrn_measured_fraction_theta_max 0.975
_diffrn_measurement_device 'four-circle diffractometer'
_diffrn_measurement_device_type 'XtaLAB Synergy, Dualflex, HyPix'
_diffrn_measurement_method '\w scans'
_diffrn_radiation_monochromator mirror
_diffrn_radiation_probe x-ray
_diffrn_radiation_type 'Cu K\a'
_diffrn_radiation_wavelength 1.54184
_diffrn_reflns_av_R_equivalents 0.0394
_diffrn_reflns_av_unetI/netI 0.0291
_diffrn_reflns_Laue_measured_fraction_full 0.999
_diffrn_reflns_Laue_measured_fraction_max 0.975
_diffrn_reflns_limit_h_max 16
_diffrn_reflns_limit_h_min -16
_diffrn_reflns_limit_k_max 18
_diffrn_reflns_limit_k_min -18
_diffrn_reflns_limit_l_max 50
_diffrn_reflns_limit_l_min -38
_diffrn_reflns_number 150012
_diffrn_reflns_point_group_measured_fraction_full 0.999
_diffrn_reflns_point_group_measured_fraction_max 0.975
_diffrn_reflns_theta_full 67.684
_diffrn_reflns_theta_max 80.729
_diffrn_reflns_theta_min 3.523
_diffrn_source 'micro-focus sealed X-ray tube'
_diffrn_source_type 'PhotonJet (Cu) X-ray Source'
_exptl_absorpt_coefficient_mu 0.564
_exptl_absorpt_correction_T_max 1.000
_exptl_absorpt_correction_T_min 0.101
_exptl_absorpt_correction_type gaussian
_exptl_absorpt_process_details
;
CrysAlisPro 1.171.41.113a (Rigaku Oxford Diffraction, 2021)
Numerical absorption correction based on gaussian integration over
a multifaceted crystal model
Empirical absorption correction using spherical harmonics,
implemented in SCALE3 ABSPACK scaling algorithm.
;
_exptl_crystal_colour colourless
_exptl_crystal_density_diffrn 1.095
_exptl_crystal_description block
_exptl_crystal_F_000 2584
_exptl_crystal_size_max 0.670
_exptl_crystal_size_mid 0.530
_exptl_crystal_size_min 0.360
_refine_diff_density_max 1.024
_refine_diff_density_min -0.392
_refine_diff_density_rms 0.056
_refine_ls_extinction_method none
_refine_ls_goodness_of_fit_ref 1.011
_refine_ls_hydrogen_treatment constr
_refine_ls_matrix_type full
_refine_ls_number_parameters 1700
_refine_ls_number_reflns 30789
_refine_ls_number_restraints 276
_refine_ls_restrained_S_all 1.028
_refine_ls_R_factor_all 0.0807
_refine_ls_R_factor_gt 0.0728
_refine_ls_shift/su_max 0.001
_refine_ls_shift/su_mean 0.000
_refine_ls_structure_factor_coef Fsqd
_refine_ls_weighting_details 'w=1/[\s^2^(Fo^2^)+(0.1046P)^2^+5.1860P] where P=(Fo^2^+2Fc^2^)/3'
_refine_ls_weighting_scheme calc
_refine_ls_wR_factor_gt 0.1981
_refine_ls_wR_factor_ref 0.2057
_reflns_Friedel_coverage 0.000
_reflns_number_gt 26613
_reflns_number_total 30789
_reflns_threshold_expression 'I > 2\s(I)'
_cod_data_source_file d5cc03202d2.cif
_cod_data_source_block cj1749
_cod_depositor_comments 'Adding full bibliography for 7134774--7134781.cif.'
_cod_database_code 7134774
_shelx_shelxl_version_number 2018/3
_shelx_space_group_comment
;
The symmetry employed for this shelxl refinement is uniquely defined
by the following loop, which should always be used as a source of
symmetry information in preference to the above space-group names.
They are only intended as comments.
;
_shelx_estimated_absorpt_t_min 0.704
_shelx_estimated_absorpt_t_max 0.823

loop_
_space_group_symop_operation_xyz
'x, y, z'
'-x, -y, -z'

loop_
_atom_site_label
_atom_site_type_symbol
_atom_site_fract_x
_atom_site_fract_y
_atom_site_fract_z
_atom_site_U_iso_or_equiv
_atom_site_adp_type
_atom_site_occupancy
_atom_site_site_symmetry_order
_atom_site_calc_flag
_atom_site_refinement_flags_posn
_atom_site_refinement_flags_adp
_atom_site_refinement_flags_occupancy
_atom_site_disorder_assembly
_atom_site_disorder_group
Mg1 Mg 0.42465(4) 0.38473(4) 0.38351(2) 0.02392(12) Uani 1 1 d . . . . .
Mg2 Mg 1.05324(4) 0.12812(4) 0.11941(2) 0.02430(12) Uani 1 1 d . . . . .
O1 O 0.58565(9) 0.35834(8) 0.38870(3) 0.0271(2) Uani 1 1 d . . . . .
O2 O 0.89624(9) 0.15192(8) 0.10883(3) 0.0271(2) Uani 1 1 d . . . . .
N1 N 0.43055(11) 0.26504(10) 0.41849(4) 0.0295(3) Uani 1 1 d . . . . .
N2 N 0.50944(11) 0.49266(10) 0.35351(4) 0.0276(3) Uani 1 1 d . . . . .
N3 N 0.25145(12) 0.27572(11) 0.34401(4) 0.0324(3) Uani 1 1 d . . . . .
N4 N 0.40338(12) 0.27493(10) 0.31567(4) 0.0313(3) Uani 1 1 d . . . . .
N5 N 0.24676(13) 0.54726(11) 0.41253(4) 0.0392(4) Uani 1 1 d . . . . .
N6 N 0.36323(14) 0.51131(11) 0.44604(4) 0.0368(3) Uani 1 1 d . . . . .
N7 N 0.95965(11) 0.02776(10) 0.15046(4) 0.0276(3) Uani 1 1 d . . . . .
N8 N 1.05820(12) 0.24224(10) 0.08228(4) 0.0302(3) Uani 1 1 d . . . . .
N9 N 1.23028(16) -0.03895(13) 0.09713(6) 0.0545(5) Uani 1 1 d . . . . .
N10 N 1.12550(16) -0.00725(13) 0.05927(5) 0.0487(5) Uani 1 1 d . . . . .
N11 N 1.06165(13) 0.24447(11) 0.18677(4) 0.0361(3) Uani 1 1 d . . . . .
N12 N 1.21776(13) 0.24076(12) 0.16139(4) 0.0381(4) Uani 1 1 d . . . . .
C1 C 0.35602(14) 0.19243(13) 0.42268(5) 0.0338(4) Uani 1 1 d . . . . .
C2 C 0.25828(15) 0.20402(14) 0.44308(5) 0.0383(4) Uani 1 1 d . . . . .
C3 C 0.18219(17) 0.13479(16) 0.44361(6) 0.0465(5) Uani 1 1 d . . . . .
H3 H 0.115849 0.143467 0.456902 0.056 Uiso 1 1 calc R U . . .
C4 C 0.19972(19) 0.05392(16) 0.42549(6) 0.0489(5) Uani 1 1 d . . . . .
C5 C 0.29622(19) 0.04278(15) 0.40660(6) 0.0480(5) Uani 1 1 d . . . . .
H5 H 0.309859 -0.012152 0.394263 0.058 Uiso 1 1 calc R U . . .
C6 C 0.37503(17) 0.10860(14) 0.40474(5) 0.0404(4) Uani 1 1 d . . . . .
C7 C 0.23813(15) 0.28694(15) 0.46549(5) 0.0389(4) Uani 1 1 d . . . . .
H7 H 0.278166 0.339917 0.453924 0.047 Uiso 1 1 calc R U . . .
C8 C 0.12058(17) 0.31767(17) 0.47096(6) 0.0496(5) Uani 1 1 d . . . . .
H8A H 0.094917 0.335089 0.448775 0.059 Uiso 1 1 calc R U . . .
H8B H 0.078228 0.265068 0.481044 0.059 Uiso 1 1 calc R U . . .
C9 C 0.1032(2) 0.39898(19) 0.49391(7) 0.0605(7) Uani 1 1 d . . . . .
H9A H 0.026018 0.414854 0.497499 0.073 Uiso 1 1 calc R U . . .
H9B H 0.139839 0.453489 0.482851 0.073 Uiso 1 1 calc R U . . .
C10 C 0.1449(2) 0.3774(2) 0.52775(8) 0.0681(8) Uani 1 1 d . . . . .
H10T H 0.104070 0.326318 0.539715 0.082 Uiso 1 1 calc R U . . .
H10U H 0.134791 0.432653 0.541851 0.082 Uiso 1 1 calc R U . . .
C11 C 0.2628(2) 0.3493(2) 0.52303(7) 0.0668(7) Uani 1 1 d . . . . .
H11G H 0.304336 0.402627 0.513147 0.080 Uiso 1 1 calc R U . . .
H11H H 0.287625 0.332239 0.545358 0.080 Uiso 1 1 calc R U . . .
C12 C 0.28200(18) 0.26758(19) 0.49983(6) 0.0507(5) Uani 1 1 d . . . . .
H12Q H 0.247542 0.212298 0.511109 0.061 Uiso 1 1 calc R U . . .
H12R H 0.359527 0.253580 0.496017 0.061 Uiso 1 1 calc R U . . .
C13 C 0.11689(19) -0.02065(17) 0.42565(7) 0.0530(6) Uani 1 1 d . . . . .
H13 H 0.156065 -0.081942 0.424480 0.064 Uiso 1 1 calc R U . . .
C14 C 0.0388(2) -0.0242(2) 0.45668(7) 0.0653(8) Uani 1 1 d . . . . .
H14R H 0.000505 0.036480 0.458928 0.078 Uiso 1 1 calc R U . . .
H14S H 0.077981 -0.035417 0.476890 0.078 Uiso 1 1 calc R U . . .
C15 C -0.0424(2) -0.10068(19) 0.45550(8) 0.0619(7) Uani 1 1 d . . . . .
H15J H -0.004866 -0.161966 0.455166 0.074 Uiso 1 1 calc R U . . .
H15K H -0.093569 -0.099333 0.476142 0.074 Uiso 1 1 calc R U . . .
C16 C -0.1016(2) -0.0881(2) 0.42489(9) 0.0718(8) Uani 1 1 d . . . . .
H16A H -0.150091 -0.140401 0.424083 0.086 Uiso 1 1 calc R U . . .
H16B H -0.145713 -0.030164 0.426574 0.086 Uiso 1 1 calc R U . . .
C17 C -0.0278(3) -0.0836(3) 0.39305(8) 0.0797(10) Uani 1 1 d . . . . .
H17A H -0.069810 -0.070518 0.373585 0.096 Uiso 1 1 calc R U . . .
H17B H 0.008969 -0.144706 0.389820 0.096 Uiso 1 1 calc R U . . .
C18 C 0.0560(2) -0.00875(19) 0.39342(7) 0.0554(6) Uani 1 1 d . . . . .
H18A H 0.020407 0.053353 0.392958 0.066 Uiso 1 1 calc R U . . .
H18B H 0.107387 -0.012946 0.372915 0.066 Uiso 1 1 calc R U . . .
C19 C 0.47950(17) 0.08545(13) 0.38428(6) 0.0429(5) Uani 1 1 d . . . . .
H19 H 0.523444 0.142177 0.382854 0.051 Uiso 1 1 calc R U . . .
C20 C 0.5430(2) 0.00691(15) 0.40153(7) 0.0560(6) Uani 1 1 d . . . . .
H20A H 0.551265 0.023375 0.425077 0.067 Uiso 1 1 calc R U . . .
H20B H 0.502625 -0.050996 0.402494 0.067 Uiso 1 1 calc R U . . .
C21 C 0.6525(2) -0.00959(19) 0.38256(9) 0.0692(8) Uani 1 1 d . . . . .
H21A H 0.689195 -0.062234 0.393692 0.083 Uiso 1 1 calc R U . . .
H21B H 0.695578 0.046143 0.383711 0.083 Uiso 1 1 calc R U . . .
C22 C 0.6455(2) -0.03060(19) 0.34560(9) 0.0689(8) Uani 1 1 d . . . . .
H22A H 0.613448 -0.091937 0.344326 0.083 Uiso 1 1 calc R U . . .
H22B H 0.718108 -0.033495 0.333536 0.083 Uiso 1 1 calc R U . . .
C23 C 0.5785(2) 0.04302(17) 0.32826(8) 0.0594(6) Uani 1 1 d . . . . .
H23A H 0.569153 0.023855 0.305097 0.071 Uiso 1 1 calc R U . . .
H23B H 0.616359 0.102310 0.326271 0.071 Uiso 1 1 calc R U . . .
C24 C 0.46929(19) 0.05747(15) 0.34802(6) 0.0472(5) Uani 1 1 d . . . . .
H24A H 0.429362 -0.000602 0.348601 0.057 Uiso 1 1 calc R U . . .
H24B H 0.428492 0.106448 0.336339 0.057 Uiso 1 1 calc R U . . .
C25 C 0.61665(13) 0.29255(11) 0.41260(4) 0.0269(3) Uani 1 1 d . . . . .
C26 C 0.52886(14) 0.24466(11) 0.42918(5) 0.0291(3) Uani 1 1 d . . . . .
C27 C 0.55391(16) 0.18001(13) 0.45472(5) 0.0382(4) Uani 1 1 d . . . . .
H27 H 0.497971 0.148260 0.467750 0.046 Uiso 1 1 calc R U . . .
C28 C 0.65967(17) 0.16117(14) 0.46147(6) 0.0446(5) Uani 1 1 d D . . . .
C29 C 0.74172(15) 0.20622(14) 0.44264(6) 0.0392(4) Uani 1 1 d . . . . .
H29 H 0.813164 0.191638 0.446918 0.047 Uiso 1 1 calc R U . . .
C30 C 0.72191(14) 0.27340(12) 0.41721(5) 0.0312(4) Uani 1 1 d . . . . .
C31 C 0.81228(14) 0.31651(13) 0.39403(5) 0.0348(4) Uani 1 1 d . . . . .
C32 C 0.77054(14) 0.39040(13) 0.36975(5) 0.0322(4) Uani 1 1 d . . . . .
C33 C 0.83956(15) 0.44320(15) 0.34726(5) 0.0393(4) Uani 1 1 d . . . . .
H33 H 0.914338 0.432592 0.346949 0.047 Uiso 1 1 calc R U . . .
C34 C 0.80102(16) 0.51058(15) 0.32545(5) 0.0415(4) Uani 1 1 d . . . . .
C35 C 0.69142(15) 0.52886(14) 0.32630(5) 0.0363(4) Uani 1 1 d . . . . .
H35 H 0.665891 0.575154 0.311239 0.044 Uiso 1 1 calc R U . . .
C36 C 0.61783(14) 0.48016(12) 0.34900(4) 0.0293(3) Uani 1 1 d . . . . .
C37 C 0.66287(13) 0.40869(12) 0.36884(4) 0.0275(3) Uani 1 1 d . . . . .
C38 C 0.6577(5) 0.0023(3) 0.49107(15) 0.0739(18) Uani 0.557(7) 1 d D . P A 1
H38A H 0.702510 -0.021149 0.471417 0.111 Uiso 0.557(7) 1 calc R U P A 1
H38B H 0.582521 -0.005816 0.488039 0.111 Uiso 0.557(7) 1 calc R U P A 1
H38C H 0.675292 -0.032130 0.511624 0.111 Uiso 0.557(7) 1 calc R U P A 1
C39 C 0.6774(7) 0.1034(4) 0.49433(17) 0.052(2) Uani 0.557(7) 1 d D . P A 1
H39A H 0.751483 0.110614 0.499690 0.062 Uiso 0.557(7) 1 calc R U P A 1
H39B H 0.628874 0.127595 0.513367 0.062 Uiso 0.557(7) 1 calc R U P A 1
C40 C 0.87028(18) 0.23966(17) 0.37290(7) 0.0531(6) Uani 1 1 d . . . . .
H40A H 0.903026 0.194280 0.387961 0.080 Uiso 1 1 calc R U . . .
H40B H 0.925708 0.266981 0.356758 0.080 Uiso 1 1 calc R U . . .
H40C H 0.819054 0.208740 0.360499 0.080 Uiso 1 1 calc R U . . .
C41 C 0.89018(18) 0.36103(18) 0.41569(6) 0.0520(6) Uani 1 1 d . . . . .
H41A H 0.851953 0.408347 0.429657 0.078 Uiso 1 1 calc R U . . .
H41B H 0.947672 0.389863 0.400794 0.078 Uiso 1 1 calc R U . . .
H41C H 0.920442 0.313189 0.430382 0.078 Uiso 1 1 calc R U . . .
C42 C 0.9408(3) 0.6336(3) 0.31883(10) 0.0980(13) Uani 1 1 d . . . . .
H42A H 0.984981 0.670669 0.301948 0.147 Uiso 1 1 calc R U . . .
H42B H 0.986577 0.599079 0.333729 0.147 Uiso 1 1 calc R U . . .
H42C H 0.891419 0.674672 0.332350 0.147 Uiso 1 1 calc R U . . .
C43 C 0.87764(19) 0.56567(19) 0.30091(7) 0.0563(6) Uani 1 1 d . . . . .
H43A H 0.836852 0.600455 0.284284 0.068 Uiso 1 1 calc R U . . .
H43B H 0.927853 0.522196 0.288297 0.068 Uiso 1 1 calc R U . . .
C44 C 0.6399(6) 0.1005(5) 0.51987(14) 0.073(2) Uani 0.443(7) 1 d D . P A 2
H44A H 0.562042 0.105653 0.520689 0.109 Uiso 0.443(7) 1 calc R U P A 2
H44B H 0.667599 0.159574 0.525990 0.109 Uiso 0.443(7) 1 calc R U P A 2
H44C H 0.659920 0.051284 0.535905 0.109 Uiso 0.443(7) 1 calc R U P A 2
C45 C 0.6865(7) 0.0775(4) 0.48432(17) 0.0389(17) Uani 0.443(7) 1 d D . P A 2
H45A H 0.654587 0.020774 0.476981 0.047 Uiso 0.443(7) 1 calc R U P A 2
H45B H 0.764620 0.067097 0.483482 0.047 Uiso 0.443(7) 1 calc R U P A 2
C46 C 0.46601(14) 0.58004(12) 0.34301(4) 0.0280(3) Uani 1 1 d . . . . .
C47 C 0.47827(14) 0.66156(12) 0.36101(4) 0.0299(3) Uani 1 1 d . . . . .
C48 C 0.42363(16) 0.74331(12) 0.35240(5) 0.0348(4) Uani 1 1 d . . . . .
H48 H 0.432412 0.796995 0.364807 0.042 Uiso 1 1 calc R U . . .
C49 C 0.35700(16) 0.75003(13) 0.32654(5) 0.0360(4) Uani 1 1 d . . . . .
C50 C 0.34861(16) 0.67091(13) 0.30828(5) 0.0354(4) Uani 1 1 d . . . . .
H50 H 0.305544 0.673778 0.289975 0.043 Uiso 1 1 calc R U . . .
C51 C 0.40114(15) 0.58751(12) 0.31586(4) 0.0321(4) Uani 1 1 d . . . . .
C52 C 0.54799(15) 0.66254(13) 0.39020(5) 0.0331(4) Uani 1 1 d . . . . .
H52 H 0.561314 0.596829 0.397949 0.040 Uiso 1 1 calc R U . . .
C53 C 0.65620(17) 0.70538(16) 0.37905(5) 0.0441(5) Uani 1 1 d . . . . .
H53A H 0.692053 0.671506 0.359996 0.066 Uiso 1 1 calc R U . . .
H53B H 0.700340 0.701466 0.398001 0.066 Uiso 1 1 calc R U . . .
H53C H 0.645391 0.770550 0.372024 0.066 Uiso 1 1 calc R U . . .
C54 C 0.49418(17) 0.71457(14) 0.42043(5) 0.0390(4) Uani 1 1 d . . . . .
H54A H 0.493213 0.781322 0.414867 0.058 Uiso 1 1 calc R U . . .
H54B H 0.533884 0.701932 0.440137 0.058 Uiso 1 1 calc R U . . .
H54C H 0.420924 0.693817 0.425653 0.058 Uiso 1 1 calc R U . . .
C55 C 0.29830(19) 0.84048(14) 0.31855(6) 0.0458(5) Uani 1 1 d . . . . .
H55 H 0.304330 0.882249 0.337731 0.055 Uiso 1 1 calc R U . . .
C56 C 0.3500(3) 0.88872(18) 0.28662(7) 0.0649(7) Uani 1 1 d . . . . .
H56A H 0.342563 0.850964 0.267061 0.097 Uiso 1 1 calc R U . . .
H56B H 0.425767 0.896800 0.288801 0.097 Uiso 1 1 calc R U . . .
H56C H 0.314994 0.949546 0.283391 0.097 Uiso 1 1 calc R U . . .
C57 C 0.1799(2) 0.82751(18) 0.31626(8) 0.0627(7) Uani 1 1 d . . . . .
H57A H 0.144814 0.888025 0.312480 0.094 Uiso 1 1 calc R U . . .
H57B H 0.147855 0.798409 0.337450 0.094 Uiso 1 1 calc R U . . .
H57C H 0.170883 0.787743 0.297368 0.094 Uiso 1 1 calc R U . . .
C58 C 0.39037(18) 0.50491(13) 0.29420(5) 0.0394(4) Uani 1 1 d . . . . .
H58 H 0.420506 0.449372 0.306141 0.047 Uiso 1 1 calc R U . . .
C59 C 0.2755(2) 0.48423(16) 0.28906(6) 0.0517(6) Uani 1 1 d . . . . .
H59A H 0.233223 0.478528 0.311146 0.078 Uiso 1 1 calc R U . . .
H59B H 0.273836 0.426025 0.277251 0.078 Uiso 1 1 calc R U . . .
H59C H 0.245545 0.534855 0.275486 0.078 Uiso 1 1 calc R U . . .
C60 C 0.4566(2) 0.51715(19) 0.25991(6) 0.0569(6) Uani 1 1 d . . . . .
H60A H 0.428694 0.570829 0.247374 0.085 Uiso 1 1 calc R U . . .
H60B H 0.452591 0.461320 0.246878 0.085 Uiso 1 1 calc R U . . .
H60C H 0.531027 0.527145 0.263488 0.085 Uiso 1 1 calc R U . . .
C61 C 0.35077(13) 0.30837(12) 0.34426(4) 0.0282(3) Uani 1 1 d . . . . .
C62 C 0.16460(15) 0.29395(16) 0.37003(5) 0.0421(5) Uani 1 1 d . . . . .
H62A H 0.137403 0.235036 0.379944 0.063 Uiso 1 1 calc R U . . .
H62B H 0.107279 0.329066 0.359953 0.063 Uiso 1 1 calc R U . . .
H62C H 0.190481 0.330066 0.387748 0.063 Uiso 1 1 calc R U . . .
C63 C 0.1420(2) 0.1756(2) 0.31070(6) 0.0576(6) Uani 1 1 d . . . . .
H63A H 0.124599 0.130921 0.329548 0.086 Uiso 1 1 calc R U . . .
H63B H 0.152137 0.142904 0.289380 0.086 Uiso 1 1 calc R U . . .
H63C H 0.083657 0.221710 0.309758 0.086 Uiso 1 1 calc R U . . .
C64 C 0.24214(16) 0.22301(14) 0.31592(5) 0.0381(4) Uani 1 1 d . . . . .
C65 C 0.33851(17) 0.22289(13) 0.29782(5) 0.0371(4) Uani 1 1 d . . . . .
C66 C 0.3795(2) 0.17470(17) 0.26637(6) 0.0507(5) Uani 1 1 d . . . . .
H66A H 0.415682 0.219167 0.250147 0.076 Uiso 1 1 calc R U . . .
H66B H 0.319878 0.148460 0.256333 0.076 Uiso 1 1 calc R U . . .
H66C H 0.429952 0.124790 0.271950 0.076 Uiso 1 1 calc R U . . .
C67 C 0.51627(15) 0.28854(14) 0.30542(5) 0.0392(4) Uani 1 1 d . . . . .
H67A H 0.545964 0.326047 0.322032 0.059 Uiso 1 1 calc R U . . .
H67B H 0.524743 0.320558 0.283115 0.059 Uiso 1 1 calc R U . . .
H67C H 0.553986 0.228173 0.304223 0.059 Uiso 1 1 calc R U . . .
C68 C 0.33064(14) 0.48849(12) 0.41592(5) 0.0312(4) Uani 1 1 d . . . . .
C69 C 0.45799(18) 0.46983(16) 0.45926(5) 0.0425(4) Uani 1 1 d . . . . .
H69A H 0.474988 0.409876 0.448947 0.064 Uiso 1 1 calc R U . . .
H69B H 0.444686 0.460616 0.483902 0.064 Uiso 1 1 calc R U . . .
H69C H 0.518040 0.511084 0.453807 0.064 Uiso 1 1 calc R U . . .
C70 C 0.3193(3) 0.62042(19) 0.49441(7) 0.0643(7) Uani 1 1 d . . . . .
H70A H 0.266109 0.669832 0.500052 0.096 Uiso 1 1 calc R U . . .
H70B H 0.390848 0.645738 0.492803 0.096 Uiso 1 1 calc R U . . .
H70C H 0.312979 0.571123 0.512133 0.096 Uiso 1 1 calc R U . . .
C71 C 0.30092(18) 0.58175(14) 0.46131(6) 0.0445(5) Uani 1 1 d . . . . .
C72 C 0.22745(18) 0.60526(14) 0.43994(6) 0.0463(5) Uani 1 1 d . . . . .
C73 C 0.1427(2) 0.67965(19) 0.44161(9) 0.0702(8) Uani 1 1 d . . . . .
H73A H 0.132207 0.703051 0.464590 0.105 Uiso 1 1 calc R U . . .
H73B H 0.075957 0.654396 0.435846 0.105 Uiso 1 1 calc R U . . .
H73C H 0.164179 0.730439 0.425488 0.105 Uiso 1 1 calc R U . . .
C74 C 0.18785(19) 0.55232(17) 0.38286(7) 0.0525(6) Uani 1 1 d . . . . .
H74A H 0.197889 0.612929 0.371147 0.079 Uiso 1 1 calc R U . . .
H74B H 0.111884 0.544206 0.389928 0.079 Uiso 1 1 calc R U . . .
H74C H 0.214074 0.503240 0.367506 0.079 Uiso 1 1 calc R U . . .
C75 C 0.99692(14) -0.05968(12) 0.16297(5) 0.0306(4) Uani 1 1 d . . . . .
C76 C 0.98859(15) -0.14110(12) 0.14444(5) 0.0346(4) Uani 1 1 d . . . . .
C77 C 1.03902(18) -0.22320(14) 0.15474(6) 0.0448(5) Uani 1 1 d . . . . .
H77 H 1.034026 -0.276960 0.142001 0.054 Uiso 1 1 calc R U . . .
C78 C 1.0960(2) -0.22963(15) 0.18273(7) 0.0519(6) Uani 1 1 d . . . . .
C79 C 1.10032(19) -0.15112(16) 0.20136(6) 0.0501(5) Uani 1 1 d . . . . .
H79 H 1.137867 -0.154608 0.220935 0.060 Uiso 1 1 calc R U . . .
C80 C 1.05128(16) -0.06670(14) 0.19235(5) 0.0393(4) Uani 1 1 d . . . . .
C81 C 0.92728(17) -0.14123(13) 0.11327(5) 0.0386(4) Uani 1 1 d . . . . .
H81 H 0.923090 -0.075870 0.104070 0.046 Uiso 1 1 calc R U . . .
C82 C 0.9811(2) -0.20054(15) 0.08490(6) 0.0483(5) Uani 1 1 d . . . . .
H82A H 1.057238 -0.187515 0.081415 0.072 Uiso 1 1 calc R U . . .
H82B H 0.948449 -0.185735 0.063911 0.072 Uiso 1 1 calc R U . . .
H82C H 0.971942 -0.266338 0.091213 0.072 Uiso 1 1 calc R U . . .
C83 C 0.81327(18) -0.17344(17) 0.12190(6) 0.0468(5) Uani 1 1 d . . . . .
H83A H 0.814584 -0.238928 0.129401 0.070 Uiso 1 1 calc R U . . .
H83B H 0.774512 -0.165872 0.101760 0.070 Uiso 1 1 calc R U . . .
H83C H 0.777534 -0.136204 0.140061 0.070 Uiso 1 1 calc R U . . .
C84 C 1.1517(3) -0.32116(18) 0.19192(9) 0.0759(9) Uani 1 1 d . . . . .
H84 H 1.140670 -0.363153 0.173220 0.091 Uiso 1 1 calc R U . . .
C85 C 1.0972(4) -0.3663(2) 0.22300(11) 0.1051(14) Uani 1 1 d . . . . .
H85A H 1.128793 -0.428348 0.226490 0.158 Uiso 1 1 calc R U . . .
H85B H 1.021227 -0.371234 0.220409 0.158 Uiso 1 1 calc R U . . .
H85C H 1.105679 -0.328901 0.242581 0.158 Uiso 1 1 calc R U . . .
C86 C 1.2696(3) -0.3138(3) 0.19089(13) 0.1057(14) Uani 1 1 d . . . . .
H86A H 1.286239 -0.269877 0.207656 0.159 Uiso 1 1 calc R U . . .
H86B H 1.298551 -0.291904 0.168228 0.159 Uiso 1 1 calc R U . . .
H86C H 1.301348 -0.374854 0.196112 0.159 Uiso 1 1 calc R U . . .
C87 C 1.0553(2) 0.01565(16) 0.21449(6) 0.0490(5) Uani 1 1 d . . . . .
H87 H 1.024164 0.070376 0.202350 0.059 Uiso 1 1 calc R U . . .
C88 C 0.9867(3) 0.0012(2) 0.24811(7) 0.0661(7) Uani 1 1 d . . . . .
H88A H 1.015101 -0.052134 0.260733 0.099 Uiso 1 1 calc R U . . .
H88B H 0.913329 -0.010493 0.243775 0.099 Uiso 1 1 calc R U . . .
H88C H 0.987607 0.056811 0.261435 0.099 Uiso 1 1 calc R U . . .
C89 C 1.1689(2) 0.0395(2) 0.22048(7) 0.0650(7) Uani 1 1 d . . . . .
H89A H 1.167441 0.097637 0.232490 0.097 Uiso 1 1 calc R U . . .
H89B H 1.212252 0.046658 0.198647 0.097 Uiso 1 1 calc R U . . .
H89C H 1.199665 -0.010449 0.234145 0.097 Uiso 1 1 calc R U . . .
C90 C 0.81374(13) 0.10939(12) 0.12901(4) 0.0274(3) Uani 1 1 d . . . . .
C91 C 0.85171(14) 0.04324(12) 0.15246(4) 0.0289(3) Uani 1 1 d . . . . .
C92 C 0.77287(15) 0.00234(13) 0.17533(5) 0.0362(4) Uani 1 1 d . . . . .
H92 H 0.793808 -0.039813 0.192563 0.043 Uiso 1 1 calc R U . . .
C93 C 0.66475(16) 0.02188(15) 0.17343(6) 0.0435(5) Uani 1 1 d D . . . .
C94 C 0.63307(15) 0.08193(14) 0.14795(6) 0.0416(4) Uani 1 1 d . . . . .
H94 H 0.559181 0.092828 0.146157 0.050 Uiso 1 1 calc R U . . .
C95 C 0.70804(14) 0.12707(13) 0.12468(5) 0.0327(4) Uani 1 1 d . . . . .
C96 C 0.67541(14) 0.18513(14) 0.09415(5) 0.0379(4) Uani 1 1 d . . . . .
C97 C 0.77060(14) 0.23215(12) 0.07471(5) 0.0318(4) Uani 1 1 d . . . . .
C98 C 0.75950(16) 0.29452(14) 0.04702(6) 0.0410(4) Uani 1 1 d . . . . .
H98 H 0.690511 0.308346 0.040267 0.049 Uiso 1 1 calc R U . . .
C99 C 0.84739(18) 0.33627(15) 0.02938(6) 0.0465(5) Uani 1 1 d . . . . .
C100 C 0.94857(17) 0.32068(14) 0.04017(6) 0.0423(5) Uani 1 1 d . . . . .
H100 H 1.007828 0.350705 0.028244 0.051 Uiso 1 1 calc R U . . .
C101 C 0.96469(14) 0.26138(12) 0.06836(5) 0.0315(4) Uani 1 1 d . . . . .
C102 C 0.87267(13) 0.21551(11) 0.08321(4) 0.0277(3) Uani 1 1 d . . . . .
C103 C 0.4800(7) 0.0111(9) 0.2026(3) 0.101(5) Uani 0.354(9) 1 d D U P B 1
H10N H 0.442186 0.028870 0.182875 0.151 Uiso 0.354(9) 1 calc R U P B 1
H10O H 0.497522 0.066949 0.213894 0.151 Uiso 0.354(9) 1 calc R U P B 1
H10P H 0.434556 -0.027961 0.218439 0.151 Uiso 0.354(9) 1 calc R U P B 1
C104 C 0.5798(7) -0.0414(6) 0.1914(3) 0.056(3) Uani 0.354(9) 1 d D U P B 1
H10F H 0.563636 -0.089638 0.175748 0.067 Uiso 0.354(9) 1 calc R U P B 1
H10G H 0.608031 -0.072904 0.211305 0.067 Uiso 0.354(9) 1 calc R U P B 1
C105 C 0.5918(2) 0.2600(2) 0.10526(8) 0.0731(9) Uani 1 1 d . . . . .
H10H H 0.622015 0.302341 0.120208 0.110 Uiso 1 1 calc R U . . .
H10I H 0.529280 0.230777 0.117437 0.110 Uiso 1 1 calc R U . . .
H10J H 0.570517 0.294943 0.085255 0.110 Uiso 1 1 calc R U . . .
C106 C 0.6289(2) 0.1182(2) 0.07026(7) 0.0612(7) Uani 1 1 d . . . . .
H10A H 0.611108 0.152658 0.049728 0.092 Uiso 1 1 calc R U . . .
H10B H 0.564396 0.090738 0.081851 0.092 Uiso 1 1 calc R U . . .
H10C H 0.681738 0.068958 0.064088 0.092 Uiso 1 1 calc R U . . .
C107 C 0.8311(3) 0.4995(2) 0.00529(9) 0.0784(9) Uani 1 1 d . . . . .
H10K H 0.818694 0.535983 -0.015346 0.118 Uiso 1 1 calc R U . . .
H10L H 0.898771 0.516828 0.013053 0.118 Uiso 1 1 calc R U . . .
H10M H 0.772859 0.511787 0.022983 0.118 Uiso 1 1 calc R U . . .
C108 C 0.8357(2) 0.40015(18) -0.00195(7) 0.0610(7) Uani 1 1 d . . . . .
H10D H 0.896672 0.387987 -0.019114 0.073 Uiso 1 1 calc R U . . .
H10E H 0.769838 0.384664 -0.011836 0.073 Uiso 1 1 calc R U . . .
C109 C 0.4948(5) -0.0649(5) 0.18685(15) 0.095(2) Uani 0.646(9) 1 d D U P B 2
H10Q H 0.464460 -0.022693 0.170208 0.142 Uiso 0.646(9) 1 calc R U P B 2
H10R H 0.439205 -0.081538 0.204966 0.142 Uiso 0.646(9) 1 calc R U P B 2
H10S H 0.523292 -0.121160 0.175714 0.142 Uiso 0.646(9) 1 calc R U P B 2
C110 C 0.5847(3) -0.0171(3) 0.20194(10) 0.0379(10) Uani 0.646(9) 1 d D . P B 2
H11E H 0.621678 -0.062134 0.216464 0.045 Uiso 0.646(9) 1 calc R U P B 2
H11F H 0.554437 0.033978 0.216202 0.045 Uiso 0.646(9) 1 calc R U P B 2
C111 C 1.13624(15) 0.31192(13) 0.07783(5) 0.0350(4) Uani 1 1 d . . . . .
C112 C 1.23558(15) 0.29603(14) 0.05881(5) 0.0379(4) Uani 1 1 d . . . . .
C113 C 1.31455(18) 0.36245(17) 0.05831(6) 0.0485(5) Uani 1 1 d D . . . .
H113 H 1.381700 0.350442 0.045890 0.058 Uiso 1 1 calc R U . . .
C114 C 1.2988(2) 0.44527(19) 0.07526(7) 0.0587(7) Uani 1 1 d D . . . .
C115 C 1.2005(2) 0.46064(17) 0.09262(7) 0.0550(6) Uani 1 1 d D . . . .
H115 H 1.187476 0.517052 0.104087 0.066 Uiso 1 1 calc R U . . .
C116 C 1.11887(17) 0.39756(14) 0.09424(6) 0.0426(5) Uani 1 1 d . . . . .
C117 C 1.25645(16) 0.21211(15) 0.03710(5) 0.0401(4) Uani 1 1 d . . . . .
H117 H 1.204466 0.163987 0.046028 0.048 Uiso 1 1 calc R U . . .
C118 C 1.2362(3) 0.2366(2) 0.00066(7) 0.0658(7) Uani 1 1 d . . . . .
H11A H 1.279816 0.290141 -0.007753 0.079 Uiso 1 1 calc R U . . .
H11B H 1.160285 0.255382 -0.000008 0.079 Uiso 1 1 calc R U . . .
C119 C 1.2631(3) 0.1556(3) -0.02270(8) 0.0876(11) Uani 1 1 d . . . . .
H11C H 1.212236 0.105433 -0.016403 0.105 Uiso 1 1 calc R U . . .
H11D H 1.254876 0.176504 -0.046355 0.105 Uiso 1 1 calc R U . . .
C120 C 1.3752(3) 0.1178(2) -0.02059(7) 0.0734(9) Uani 1 1 d . . . . .
H12E H 1.388305 0.063751 -0.035180 0.088 Uiso 1 1 calc R U . . .
H12F H 1.426663 0.165919 -0.028970 0.088 Uiso 1 1 calc R U . . .
C121 C 1.3918(2) 0.0891(2) 0.01531(7) 0.0647(7) Uani 1 1 d . . . . .
H12C H 1.466466 0.066844 0.016362 0.078 Uiso 1 1 calc R U . . .
H12D H 1.344508 0.037394 0.023035 0.078 Uiso 1 1 calc R U . . .
C122 C 1.3680(2) 0.1699(2) 0.03863(7) 0.0636(7) Uani 1 1 d . . . . .
H12A H 1.420872 0.218430 0.032333 0.076 Uiso 1 1 calc R U . . .
H12B H 1.376181 0.148130 0.062215 0.076 Uiso 1 1 calc R U . . .
C123 C 1.3761(2) 0.5251(2) 0.07381(9) 0.0471(9) Uani 0.726(5) 1 d D U P C 1
H123 H 1.334940 0.585482 0.074291 0.056 Uiso 0.726(5) 1 calc R U P C 1
C124 C 1.4560(3) 0.5242(3) 0.04258(10) 0.0547(10) Uani 0.726(5) 1 d D U P C 1
H12G H 1.417516 0.530468 0.022059 0.066 Uiso 0.726(5) 1 calc R U P C 1
H12H H 1.495841 0.463978 0.041982 0.066 Uiso 0.726(5) 1 calc R U P C 1
C125 C 1.5346(3) 0.6030(3) 0.04224(13) 0.0644(12) Uani 0.726(5) 1 d D U P C 1
H12I H 1.585542 0.600598 0.021554 0.077 Uiso 0.726(5) 1 calc R U P C 1
H12J H 1.495459 0.663448 0.041920 0.077 Uiso 0.726(5) 1 calc R U P C 1
C126 C 1.5948(3) 0.5938(3) 0.07331(12) 0.0692(12) Uani 0.726(5) 1 d D U P C 1
H12K H 1.642684 0.646758 0.073437 0.083 Uiso 0.726(5) 1 calc R U P C 1
H12L H 1.639431 0.536134 0.072309 0.083 Uiso 0.726(5) 1 calc R U P C 1
C127 C 1.5198(4) 0.5915(4) 0.10578(12) 0.0696(12) Uani 0.726(5) 1 d D U P C 1
H12M H 1.481661 0.652223 0.108303 0.083 Uiso 0.726(5) 1 calc R U P C 1
H12N H 1.561572 0.580578 0.125414 0.083 Uiso 0.726(5) 1 calc R U P C 1
C128 C 1.4383(6) 0.5145(4) 0.10544(15) 0.0538(12) Uani 0.726(5) 1 d D U P C 1
H12O H 1.387595 0.517020 0.126163 0.065 Uiso 0.726(5) 1 calc R U P C 1
H12P H 1.475982 0.453246 0.105567 0.065 Uiso 0.726(5) 1 calc R U P C 1
C129 C 1.01269(18) 0.42574(14) 0.11254(7) 0.0484(5) Uani 1 1 d . . . . .
H129 H 0.967157 0.369938 0.114741 0.058 Uiso 1 1 calc R U . . .
C130 C 0.9555(2) 0.50138(17) 0.09194(9) 0.0695(8) Uani 1 1 d . . . . .
H13C H 0.998051 0.558167 0.089849 0.083 Uiso 1 1 calc R U . . .
H13D H 0.950125 0.479707 0.068845 0.083 Uiso 1 1 calc R U . . .
C131 C 0.8449(3) 0.5241(2) 0.10872(12) 0.0927(13) Uani 1 1 d . . . . .
H13I H 0.811865 0.574883 0.095536 0.111 Uiso 1 1 calc R U . . .
H13J H 0.800135 0.469002 0.108639 0.111 Uiso 1 1 calc R U . . .
C132 C 0.8478(2) 0.55275(19) 0.14447(12) 0.0890(12) Uani 1 1 d . . . . .
H13G H 0.773922 0.560706 0.155234 0.107 Uiso 1 1 calc R U . . .
H13H H 0.882485 0.613358 0.144256 0.107 Uiso 1 1 calc R U . . .
C133 C 0.9080(2) 0.48194(19) 0.16553(10) 0.0749(9) Uani 1 1 d . . . . .
H13E H 0.914467 0.506760 0.188098 0.090 Uiso 1 1 calc R U . . .
H13F H 0.867402 0.424169 0.168866 0.090 Uiso 1 1 calc R U . . .
C134 C 1.0188(2) 0.46025(16) 0.14804(7) 0.0543(6) Uani 1 1 d . . . . .
H13A H 1.061631 0.516842 0.146595 0.065 Uiso 1 1 calc R U . . .
H13B H 1.055003 0.412345 0.161658 0.065 Uiso 1 1 calc R U . . .
C135 C 1.4065(5) 0.4879(6) 0.0800(2) 0.050(2) Uani 0.274(5) 1 d D U P C 2
H135 H 1.460830 0.444858 0.068382 0.060 Uiso 0.274(5) 1 calc R U P C 2
C136 C 1.4136(7) 0.5750(6) 0.0587(3) 0.061(3) Uani 0.274(5) 1 d D U P C 2
H13K H 1.352572 0.616836 0.065974 0.073 Uiso 0.274(5) 1 calc R U P C 2
H13L H 1.407936 0.559989 0.034792 0.073 Uiso 0.274(5) 1 calc R U P C 2
C137 C 1.5178(9) 0.6257(8) 0.0607(4) 0.081(4) Uani 0.274(5) 1 d D U P C 2
H13M H 1.577723 0.589564 0.049033 0.097 Uiso 0.274(5) 1 calc R U P C 2
H13N H 1.513539 0.687000 0.048703 0.097 Uiso 0.274(5) 1 calc R U P C 2
C138 C 1.5396(10) 0.6393(8) 0.0970(4) 0.093(4) Uani 0.274(5) 1 d D U P C 2
H13Q H 1.608182 0.670532 0.097221 0.112 Uiso 0.274(5) 1 calc R U P C 2
H13R H 1.482571 0.679427 0.108262 0.112 Uiso 0.274(5) 1 calc R U P C 2
C139 C 1.5440(9) 0.5473(8) 0.1161(4) 0.078(4) Uani 0.274(5) 1 d D U P C 2
H13O H 1.555939 0.557672 0.139954 0.094 Uiso 0.274(5) 1 calc R U P C 2
H13P H 1.604792 0.509267 0.105957 0.094 Uiso 0.274(5) 1 calc R U P C 2
C140 C 1.4409(13) 0.4947(11) 0.1154(3) 0.054(3) Uani 0.274(5) 1 d D U P C 2
H14P H 1.450877 0.431325 0.125275 0.065 Uiso 0.274(5) 1 calc R U P C 2
H14Q H 1.383211 0.526341 0.129898 0.065 Uiso 0.274(5) 1 calc R U P C 2
C141 C 1.14921(16) 0.01981(13) 0.08999(5) 0.0379(4) Uani 1 1 d . . . . .
C142 C 1.2793(2) -0.0392(2) 0.12856(9) 0.0724(8) Uani 1 1 d . . . . .
H14G H 1.251251 0.013779 0.141771 0.109 Uiso 1 1 calc R U . . .
H14H H 1.356702 -0.034456 0.123547 0.109 Uiso 1 1 calc R U . . .
H14I H 1.263231 -0.096910 0.141626 0.109 Uiso 1 1 calc R U . . .
C143 C 1.3414(3) -0.1749(3) 0.07314(13) 0.1045(13) Uani 1 1 d . U . . .
H14M H 1.405229 -0.147659 0.080288 0.157 Uiso 1 1 calc R U . . .
H14N H 1.358719 -0.202085 0.050945 0.157 Uiso 1 1 calc R U . . .
H14O H 1.315959 -0.223299 0.089761 0.157 Uiso 1 1 calc R U . . .
C144 C 1.2555(2) -0.10046(18) 0.07073(10) 0.0701(9) Uani 1 1 d . . . . .
C145 C 1.1899(3) -0.08073(18) 0.04722(8) 0.0659(8) Uani 1 1 d . . . . .
C146 C 1.1799(3) -0.1246(2) 0.01451(9) 0.0934(12) Uani 1 1 d . U . . .
H14J H 1.108724 -0.150054 0.014883 0.140 Uiso 1 1 calc R U . . .
H14K H 1.233851 -0.174622 0.011146 0.140 Uiso 1 1 calc R U . . .
H14L H 1.190586 -0.078002 -0.004065 0.140 Uiso 1 1 calc R U . . .
C147 C 1.0385(2) 0.03322(18) 0.04192(6) 0.0561(6) Uani 1 1 d . . . . .
H14D H 0.977654 -0.007870 0.045146 0.084 Uiso 1 1 calc R U . . .
H14E H 1.061616 0.041132 0.017670 0.084 Uiso 1 1 calc R U . . .
H14F H 1.017452 0.093728 0.051225 0.084 Uiso 1 1 calc R U . . .
C148 C 1.11911(14) 0.20837(13) 0.15948(4) 0.0312(4) Uani 1 1 d . . . . .
C149 C 0.94702(17) 0.23452(15) 0.19464(6) 0.0439(5) Uani 1 1 d . . . . .
H14A H 0.911585 0.295919 0.194480 0.066 Uiso 1 1 calc R U . . .
H14B H 0.932596 0.204253 0.217107 0.066 Uiso 1 1 calc R U . . .
H14C H 0.919864 0.196715 0.177622 0.066 Uiso 1 1 calc R U . . .
C150 C 1.0751(3) 0.3472(2) 0.23620(6) 0.0651(7) Uani 1 1 d . . . . .
H15G H 1.023268 0.394640 0.229491 0.098 Uiso 1 1 calc R U . . .
H15H H 1.131742 0.376740 0.246662 0.098 Uiso 1 1 calc R U . . .
H15I H 1.039267 0.302720 0.252500 0.098 Uiso 1 1 calc R U . . .
C151 C 1.1223(2) 0.29756(15) 0.20560(5) 0.0459(5) Uani 1 1 d . . . . .
C152 C 1.22109(19) 0.29570(16) 0.18942(5) 0.0476(5) Uani 1 1 d . . . . .
C153 C 1.3194(2) 0.3445(2) 0.19589(7) 0.0710(9) Uani 1 1 d . . . . .
H15D H 1.379452 0.299643 0.195835 0.106 Uiso 1 1 calc R U . . .
H15E H 1.308034 0.373179 0.217979 0.106 Uiso 1 1 calc R U . . .
H15F H 1.335280 0.392475 0.178100 0.106 Uiso 1 1 calc R U . . .
C154 C 1.30863(16) 0.22163(18) 0.13700(6) 0.0487(5) Uani 1 1 d . . . . .
H15A H 1.286878 0.182762 0.119368 0.073 Uiso 1 1 calc R U . . .
H15B H 1.364803 0.189069 0.148500 0.073 Uiso 1 1 calc R U . . .
H15C H 1.335656 0.280124 0.126639 0.073 Uiso 1 1 calc R U . . .
C155 C 0.6428(3) 0.3773(3) 0.19538(10) 0.0975(12) Uani 1 1 d . . . . .
H15L H 0.647368 0.443257 0.199932 0.146 Uiso 1 1 calc R U . . .
H15M H 0.568061 0.362028 0.194531 0.146 Uiso 1 1 calc R U . . .
H15N H 0.683401 0.364299 0.173604 0.146 Uiso 1 1 calc R U . . .
C156 C 0.6877(2) 0.3204(2) 0.22279(8) 0.0706(8) Uani 1 1 d . . . . .
C157 C 0.6873(2) 0.2245(2) 0.22299(8) 0.0717(9) Uani 1 1 d . . . . .
H157 H 0.658293 0.195016 0.205173 0.086 Uiso 1 1 calc R U . . .
C158 C 0.7272(3) 0.1715(3) 0.24791(9) 0.0774(10) Uani 1 1 d . . . . .
H158 H 0.725261 0.105864 0.247458 0.093 Uiso 1 1 calc R U . . .
C159 C 0.7714(2) 0.2131(3) 0.27435(8) 0.0783(9) Uani 1 1 d . . . . .
H159 H 0.799710 0.176223 0.291840 0.094 Uiso 1 1 calc R U . . .
C160 C 0.7728(2) 0.3078(3) 0.27447(8) 0.0772(10) Uani 1 1 d . . . . .
H160 H 0.802451 0.336752 0.292287 0.093 Uiso 1 1 calc R U . . .
C161 C 0.7319(2) 0.3622(2) 0.24910(8) 0.0721(9) Uani 1 1 d . . . . .
H161 H 0.733858 0.427898 0.249555 0.087 Uiso 1 1 calc R U . . .
C162 C 0.5992(3) 0.6874(3) 0.19478(10) 0.0933(11) Uani 1 1 d . . . . .
H16C H 0.629702 0.712147 0.172671 0.140 Uiso 1 1 calc R U . . .
H16D H 0.523519 0.705664 0.198336 0.140 Uiso 1 1 calc R U . . .
H16E H 0.606648 0.619586 0.195424 0.140 Uiso 1 1 calc R U . . .
C163 C 0.6577(2) 0.72588(18) 0.22256(7) 0.0621(7) Uani 1 1 d . . . . .
C164 C 0.7649(2) 0.74696(18) 0.21694(7) 0.0631(7) Uani 1 1 d . . . . .
H164 H 0.803188 0.734817 0.195630 0.076 Uiso 1 1 calc R U . . .
C165 C 0.8165(3) 0.78523(19) 0.24179(8) 0.0695(8) Uani 1 1 d . . . . .
H165 H 0.889662 0.799763 0.237422 0.083 Uiso 1 1 calc R U . . .
C166 C 0.7622(3) 0.8025(2) 0.27297(8) 0.0774(9) Uani 1 1 d . . . . .
H166 H 0.797309 0.829406 0.290064 0.093 Uiso 1 1 calc R U . . .
C167 C 0.6568(3) 0.7803(2) 0.27904(7) 0.0755(9) Uani 1 1 d . . . . .
H167 H 0.619316 0.791029 0.300599 0.091 Uiso 1 1 calc R U . . .
C168 C 0.6048(3) 0.74260(18) 0.25425(8) 0.0686(8) Uani 1 1 d . . . . .
H168 H 0.531797 0.727849 0.258872 0.082 Uiso 1 1 calc R U . . .

loop_
_atom_site_aniso_label
_atom_site_aniso_U_11
_atom_site_aniso_U_22
_atom_site_aniso_U_33
_atom_site_aniso_U_23
_atom_site_aniso_U_13
_atom_site_aniso_U_12
Mg1 0.0217(2) 0.0244(3) 0.0260(3) 0.0020(2) -0.0045(2) -0.0024(2)
Mg2 0.0229(3) 0.0237(3) 0.0266(3) 0.0023(2) -0.0048(2) -0.0019(2)
O1 0.0212(5) 0.0271(6) 0.0331(6) 0.0045(5) -0.0049(4) -0.0026(4)
O2 0.0224(5) 0.0279(6) 0.0306(6) 0.0074(5) -0.0040(4) -0.0018(4)
N1 0.0251(7) 0.0270(7) 0.0369(8) 0.0090(6) -0.0084(6) -0.0052(5)
N2 0.0270(7) 0.0263(7) 0.0296(7) 0.0033(5) -0.0039(5) -0.0048(5)
N3 0.0299(7) 0.0387(8) 0.0292(7) 0.0030(6) -0.0052(6) -0.0094(6)
N4 0.0323(7) 0.0298(7) 0.0319(7) -0.0013(6) -0.0024(6) -0.0064(6)
N5 0.0343(8) 0.0337(8) 0.0469(9) 0.0065(7) 0.0048(7) 0.0023(6)
N6 0.0426(9) 0.0334(8) 0.0334(8) -0.0041(6) 0.0030(7) -0.0026(7)
N7 0.0277(7) 0.0244(7) 0.0312(7) 0.0043(5) -0.0058(6) -0.0036(5)
N8 0.0269(7) 0.0276(7) 0.0369(8) 0.0099(6) -0.0100(6) -0.0074(6)
N9 0.0443(10) 0.0360(9) 0.0778(14) 0.0062(9) 0.0146(10) 0.0060(8)
N10 0.0587(11) 0.0379(9) 0.0461(10) -0.0106(8) 0.0188(9) -0.0149(8)
N11 0.0415(9) 0.0353(8) 0.0323(8) -0.0022(6) -0.0036(6) -0.0112(7)
N12 0.0347(8) 0.0460(9) 0.0349(8) 0.0088(7) -0.0105(6) -0.0149(7)
C1 0.0306(9) 0.0316(9) 0.0404(10) 0.0132(7) -0.0115(7) -0.0084(7)
C2 0.0335(9) 0.0432(10) 0.0387(10) 0.0159(8) -0.0095(8) -0.0119(8)
C3 0.0368(10) 0.0548(13) 0.0471(12) 0.0140(10) -0.0024(9) -0.0154(9)
C4 0.0479(12) 0.0460(12) 0.0540(13) 0.0089(10) -0.0098(10) -0.0191(10)
C5 0.0510(12) 0.0381(11) 0.0559(13) 0.0056(9) -0.0078(10) -0.0174(9)
C6 0.0425(10) 0.0316(9) 0.0484(11) 0.0093(8) -0.0120(9) -0.0118(8)
C7 0.0274(9) 0.0472(11) 0.0408(10) 0.0151(8) -0.0021(7) -0.0094(8)
C8 0.0327(10) 0.0545(13) 0.0600(14) 0.0141(11) -0.0036(9) -0.0022(9)
C9 0.0397(12) 0.0589(15) 0.0780(18) 0.0092(13) 0.0144(12) -0.0020(10)
C10 0.0546(15) 0.0807(19) 0.0650(17) -0.0128(14) 0.0192(13) -0.0096(13)
C11 0.0557(15) 0.097(2) 0.0478(14) -0.0112(14) -0.0017(11) -0.0050(14)
C12 0.0385(11) 0.0713(15) 0.0418(11) 0.0077(10) -0.0055(9) -0.0001(10)
C13 0.0430(12) 0.0414(11) 0.0746(16) 0.0071(11) -0.0075(11) -0.0098(9)
C14 0.0564(15) 0.0709(17) 0.0705(17) 0.0248(14) -0.0162(13) -0.0352(13)
C15 0.0453(13) 0.0547(14) 0.0857(19) 0.0263(13) -0.0109(12) -0.0247(11)
C16 0.0507(14) 0.0658(17) 0.101(2) 0.0102(16) -0.0155(15) -0.0256(13)
C17 0.0678(18) 0.097(2) 0.077(2) -0.0087(17) -0.0066(15) -0.0478(18)
C18 0.0481(13) 0.0574(14) 0.0619(15) 0.0032(11) -0.0066(11) -0.0242(11)
C19 0.0446(11) 0.0253(9) 0.0604(13) 0.0010(8) -0.0118(9) -0.0075(8)
C20 0.0663(15) 0.0318(10) 0.0741(16) -0.0009(10) -0.0288(13) 0.0005(10)
C21 0.0598(16) 0.0449(13) 0.108(2) -0.0162(14) -0.0303(16) 0.0116(11)
C22 0.0637(16) 0.0445(13) 0.100(2) -0.0175(14) -0.0109(15) 0.0089(12)
C23 0.0626(15) 0.0391(12) 0.0750(17) -0.0048(11) 0.0010(13) -0.0015(11)
C24 0.0519(12) 0.0316(10) 0.0588(13) 0.0035(9) -0.0103(10) -0.0045(9)
C25 0.0263(8) 0.0227(7) 0.0328(8) 0.0011(6) -0.0084(6) 0.0007(6)
C26 0.0273(8) 0.0241(8) 0.0366(9) 0.0031(7) -0.0093(7) -0.0010(6)
C27 0.0350(9) 0.0322(9) 0.0483(11) 0.0137(8) -0.0125(8) -0.0048(7)
C28 0.0399(11) 0.0359(10) 0.0598(13) 0.0154(9) -0.0202(9) -0.0001(8)
C29 0.0304(9) 0.0345(9) 0.0545(12) 0.0044(8) -0.0163(8) 0.0028(7)
C30 0.0260(8) 0.0292(8) 0.0396(9) -0.0032(7) -0.0085(7) 0.0011(6)
C31 0.0227(8) 0.0370(9) 0.0451(10) -0.0009(8) -0.0067(7) 0.0004(7)
C32 0.0249(8) 0.0342(9) 0.0379(9) -0.0051(7) -0.0030(7) -0.0035(7)
C33 0.0250(8) 0.0491(11) 0.0434(11) -0.0024(9) 0.0010(7) -0.0067(8)
C34 0.0336(10) 0.0483(11) 0.0414(10) 0.0017(9) 0.0037(8) -0.0127(8)
C35 0.0352(9) 0.0377(10) 0.0355(9) 0.0047(7) -0.0013(7) -0.0081(8)
C36 0.0280(8) 0.0298(8) 0.0303(8) -0.0011(7) -0.0032(6) -0.0061(6)
C37 0.0239(8) 0.0297(8) 0.0288(8) -0.0004(6) -0.0008(6) -0.0062(6)
C38 0.103(4) 0.047(3) 0.075(3) 0.022(2) -0.032(3) -0.008(3)
C39 0.053(3) 0.031(3) 0.076(6) 0.012(3) -0.032(4) 0.006(2)
C40 0.0400(11) 0.0493(12) 0.0672(15) -0.0033(11) 0.0049(10) 0.0126(9)
C41 0.0366(11) 0.0658(15) 0.0568(13) 0.0090(11) -0.0191(10) -0.0170(10)
C42 0.082(2) 0.123(3) 0.091(2) 0.032(2) -0.0119(18) -0.070(2)
C43 0.0403(11) 0.0691(16) 0.0565(14) 0.0134(12) 0.0085(10) -0.0161(11)
C44 0.079(4) 0.096(5) 0.034(3) 0.036(3) 0.008(3) 0.044(4)
C45 0.041(3) 0.027(4) 0.047(3) 0.008(3) -0.006(3) 0.010(3)
C46 0.0292(8) 0.0270(8) 0.0277(8) 0.0061(6) -0.0035(6) -0.0054(6)
C47 0.0328(8) 0.0283(8) 0.0292(8) 0.0048(6) -0.0068(7) -0.0054(7)
C48 0.0426(10) 0.0266(8) 0.0364(9) 0.0019(7) -0.0101(8) -0.0049(7)
C49 0.0416(10) 0.0293(9) 0.0378(10) 0.0065(7) -0.0099(8) -0.0026(7)
C50 0.0419(10) 0.0325(9) 0.0333(9) 0.0066(7) -0.0132(8) -0.0027(8)
C51 0.0379(9) 0.0293(8) 0.0298(8) 0.0037(7) -0.0078(7) -0.0055(7)
C52 0.0389(9) 0.0300(8) 0.0319(9) 0.0028(7) -0.0111(7) -0.0046(7)
C53 0.0407(11) 0.0557(12) 0.0378(10) -0.0019(9) -0.0092(8) -0.0136(9)
C54 0.0454(11) 0.0381(10) 0.0344(9) 0.0002(8) -0.0080(8) -0.0065(8)
C55 0.0583(13) 0.0313(9) 0.0505(12) 0.0006(8) -0.0218(10) 0.0036(9)
C56 0.0845(19) 0.0412(12) 0.0699(17) 0.0208(12) -0.0216(15) 0.0018(12)
C57 0.0573(15) 0.0484(13) 0.0846(19) -0.0053(12) -0.0214(13) 0.0134(11)
C58 0.0542(12) 0.0310(9) 0.0358(10) -0.0003(7) -0.0178(9) -0.0024(8)
C59 0.0627(14) 0.0455(12) 0.0513(13) -0.0048(10) -0.0225(11) -0.0119(10)
C60 0.0700(16) 0.0568(14) 0.0449(12) -0.0143(10) -0.0048(11) -0.0064(12)
C61 0.0271(8) 0.0289(8) 0.0289(8) 0.0036(6) -0.0042(6) -0.0051(6)
C62 0.0294(9) 0.0603(13) 0.0363(10) 0.0031(9) -0.0015(8) -0.0115(9)
C63 0.0534(13) 0.0731(16) 0.0504(13) -0.0054(12) -0.0148(11) -0.0290(12)
C64 0.0401(10) 0.0431(10) 0.0332(9) 0.0007(8) -0.0108(8) -0.0124(8)
C65 0.0448(10) 0.0351(9) 0.0330(9) -0.0019(7) -0.0092(8) -0.0083(8)
C66 0.0646(14) 0.0504(12) 0.0385(11) -0.0112(9) -0.0066(10) -0.0077(11)
C67 0.0329(9) 0.0369(10) 0.0464(11) -0.0065(8) 0.0056(8) -0.0040(8)
C68 0.0306(8) 0.0300(8) 0.0316(9) 0.0043(7) 0.0016(7) -0.0006(7)
C69 0.0487(11) 0.0476(11) 0.0326(9) -0.0058(8) -0.0084(8) -0.0025(9)
C70 0.0852(19) 0.0524(14) 0.0524(14) -0.0192(11) 0.0144(13) -0.0055(13)
C71 0.0493(12) 0.0356(10) 0.0453(11) -0.0065(8) 0.0142(9) -0.0038(9)
C72 0.0433(11) 0.0325(10) 0.0582(13) -0.0008(9) 0.0180(10) -0.0002(8)
C73 0.0560(15) 0.0465(13) 0.101(2) -0.0020(14) 0.0202(15) 0.0133(11)
C74 0.0425(11) 0.0522(13) 0.0619(14) 0.0133(11) -0.0103(10) 0.0091(10)
C75 0.0297(8) 0.0271(8) 0.0347(9) 0.0088(7) -0.0053(7) -0.0031(6)
C76 0.0369(9) 0.0273(8) 0.0389(10) 0.0066(7) -0.0028(8) -0.0038(7)
C77 0.0503(12) 0.0267(9) 0.0574(13) 0.0055(8) -0.0081(10) -0.0011(8)
C78 0.0531(13) 0.0315(10) 0.0718(15) 0.0145(10) -0.0169(11) 0.0010(9)
C79 0.0505(12) 0.0439(11) 0.0585(13) 0.0188(10) -0.0252(11) -0.0044(9)
C80 0.0416(10) 0.0333(9) 0.0444(11) 0.0109(8) -0.0150(8) -0.0051(8)
C81 0.0527(12) 0.0278(9) 0.0355(10) 0.0019(7) -0.0048(8) -0.0049(8)
C82 0.0599(14) 0.0391(11) 0.0450(11) -0.0044(9) 0.0028(10) -0.0108(10)
C83 0.0480(12) 0.0528(12) 0.0408(11) -0.0056(9) -0.0089(9) -0.0049(10)
C84 0.088(2) 0.0381(13) 0.108(2) 0.0147(14) -0.0468(19) 0.0070(13)
C85 0.128(3) 0.0601(19) 0.127(3) 0.054(2) -0.035(3) 0.005(2)
C86 0.092(3) 0.070(2) 0.156(4) 0.016(2) -0.035(3) 0.0353(19)
C87 0.0642(14) 0.0413(11) 0.0459(12) 0.0059(9) -0.0285(11) -0.0063(10)
C88 0.0801(19) 0.0646(16) 0.0570(15) -0.0080(12) -0.0192(14) -0.0064(14)
C89 0.0790(18) 0.0617(15) 0.0612(15) 0.0073(12) -0.0384(14) -0.0217(14)
C90 0.0236(8) 0.0270(8) 0.0311(8) 0.0003(6) 0.0006(6) -0.0039(6)
C91 0.0290(8) 0.0264(8) 0.0313(8) 0.0001(6) -0.0032(7) -0.0031(6)
C92 0.0339(9) 0.0335(9) 0.0399(10) 0.0067(7) 0.0005(8) -0.0031(7)
C93 0.0335(10) 0.0424(11) 0.0517(12) 0.0090(9) 0.0066(9) -0.0049(8)
C94 0.0239(8) 0.0419(10) 0.0572(12) 0.0054(9) 0.0017(8) -0.0009(7)
C95 0.0254(8) 0.0310(9) 0.0413(10) 0.0001(7) -0.0021(7) 0.0004(7)
C96 0.0226(8) 0.0416(10) 0.0491(11) 0.0063(8) -0.0053(7) 0.0027(7)
C97 0.0283(8) 0.0275(8) 0.0406(10) 0.0012(7) -0.0098(7) -0.0003(6)
C98 0.0344(9) 0.0361(10) 0.0550(12) 0.0099(9) -0.0205(9) 0.0000(8)
C99 0.0451(11) 0.0403(11) 0.0565(13) 0.0180(9) -0.0223(10) -0.0054(9)
C100 0.0377(10) 0.0391(10) 0.0514(12) 0.0189(9) -0.0156(9) -0.0109(8)
C101 0.0301(8) 0.0275(8) 0.0380(9) 0.0072(7) -0.0106(7) -0.0047(7)
C102 0.0281(8) 0.0240(7) 0.0316(8) 0.0048(6) -0.0083(6) -0.0007(6)
C103 0.064(5) 0.114(9) 0.108(8) 0.046(7) 0.047(5) 0.002(5)
C104 0.049(4) 0.049(4) 0.066(5) -0.002(3) 0.013(3) -0.014(3)
C105 0.0523(14) 0.0799(19) 0.0774(18) 0.0280(15) 0.0156(13) 0.0369(14)
C106 0.0481(13) 0.0788(18) 0.0608(15) 0.0158(13) -0.0227(11) -0.0325(12)
C107 0.100(2) 0.0581(17) 0.077(2) 0.0219(15) -0.0187(18) 0.0064(16)
C108 0.0544(14) 0.0577(14) 0.0738(17) 0.0280(13) -0.0304(13) -0.0072(11)
C109 0.077(3) 0.122(4) 0.086(3) 0.030(3) -0.014(2) -0.059(3)
C110 0.0340(17) 0.042(2) 0.0365(19) 0.0017(16) 0.0037(14) -0.0087(14)
C111 0.0334(9) 0.0329(9) 0.0401(10) 0.0136(7) -0.0138(8) -0.0107(7)
C112 0.0345(9) 0.0436(10) 0.0365(10) 0.0160(8) -0.0107(8) -0.0147(8)
C113 0.0416(11) 0.0636(14) 0.0414(11) 0.0136(10) -0.0077(9) -0.0261(10)
C114 0.0602(15) 0.0647(15) 0.0536(13) 0.0081(11) -0.0086(11) -0.0409(13)
C115 0.0642(15) 0.0423(12) 0.0596(14) 0.0045(10) -0.0064(12) -0.0277(11)
C116 0.0442(11) 0.0330(9) 0.0519(12) 0.0111(8) -0.0125(9) -0.0131(8)
C117 0.0320(9) 0.0470(11) 0.0410(10) 0.0115(8) -0.0036(8) -0.0137(8)
C118 0.085(2) 0.0696(17) 0.0465(13) 0.0045(12) -0.0241(13) -0.0113(15)
C119 0.121(3) 0.092(2) 0.0558(17) -0.0166(16) -0.0344(18) -0.005(2)
C120 0.080(2) 0.080(2) 0.0584(16) -0.0220(14) 0.0153(14) -0.0313(16)
C121 0.0470(13) 0.0817(19) 0.0640(16) -0.0129(14) 0.0051(12) -0.0020(13)
C122 0.0446(13) 0.096(2) 0.0516(14) -0.0156(14) -0.0084(11) 0.0087(13)
C123 0.0380(15) 0.0284(15) 0.076(2) 0.0178(14) -0.0155(14) -0.0065(13)
C124 0.0399(17) 0.0458(19) 0.078(2) 0.0143(17) -0.0058(15) -0.0199(15)
C125 0.043(2) 0.052(2) 0.098(3) 0.016(2) -0.004(2) -0.0232(17)
C126 0.0403(18) 0.052(2) 0.117(3) 0.006(2) -0.0140(19) -0.0217(16)
C127 0.064(3) 0.053(3) 0.097(3) 0.003(2) -0.028(2) -0.026(2)
C128 0.049(2) 0.047(3) 0.069(3) 0.007(2) -0.016(2) -0.0176(19)
C129 0.0469(12) 0.0252(9) 0.0752(15) 0.0035(9) -0.0155(11) -0.0076(8)
C130 0.0735(18) 0.0361(12) 0.104(2) 0.0077(13) -0.0382(17) -0.0005(11)
C131 0.0681(19) 0.0451(15) 0.172(4) -0.008(2) -0.048(2) 0.0091(13)
C132 0.0523(16) 0.0369(13) 0.175(4) -0.0044(18) 0.001(2) 0.0041(11)
C133 0.0598(16) 0.0451(14) 0.116(3) -0.0094(15) 0.0103(16) 0.0003(12)
C134 0.0507(13) 0.0377(11) 0.0740(16) -0.0030(11) -0.0038(11) -0.0018(9)
C135 0.051(4) 0.044(4) 0.055(4) 0.010(3) -0.010(3) -0.024(3)
C136 0.035(4) 0.036(4) 0.109(8) 0.028(5) 0.002(4) -0.005(3)
C137 0.045(6) 0.044(6) 0.149(10) 0.018(7) 0.011(7) -0.021(4)
C138 0.054(6) 0.044(6) 0.186(12) -0.012(7) -0.024(7) -0.014(5)
C139 0.052(6) 0.056(7) 0.133(10) -0.013(6) -0.029(6) -0.020(5)
C140 0.043(5) 0.053(8) 0.071(7) -0.005(5) -0.025(6) -0.018(5)
C141 0.0393(10) 0.0306(9) 0.0410(10) 0.0025(7) 0.0092(8) -0.0029(7)
C142 0.0477(14) 0.0644(17) 0.102(2) 0.0264(16) -0.0092(14) 0.0132(12)
C143 0.085(2) 0.0658(19) 0.152(3) -0.008(2) 0.033(2) 0.0237(17)
C144 0.0555(15) 0.0384(12) 0.108(2) -0.0129(14) 0.0357(16) 0.0003(11)
C145 0.0723(18) 0.0442(13) 0.0743(18) -0.0199(12) 0.0361(15) -0.0156(12)
C146 0.114(3) 0.0728(19) 0.087(2) -0.0407(17) 0.0412(19) -0.0271(18)
C147 0.0753(17) 0.0584(14) 0.0356(11) -0.0049(10) -0.0014(11) -0.0280(13)
C148 0.0299(8) 0.0340(9) 0.0304(8) 0.0051(7) -0.0063(7) -0.0079(7)
C149 0.0429(11) 0.0405(10) 0.0463(11) -0.0075(9) 0.0084(9) -0.0066(8)
C150 0.094(2) 0.0590(15) 0.0449(13) -0.0156(11) -0.0082(13) -0.0193(14)
C151 0.0614(13) 0.0435(11) 0.0354(10) -0.0005(8) -0.0118(9) -0.0193(10)
C152 0.0577(13) 0.0500(12) 0.0390(11) 0.0055(9) -0.0201(10) -0.0222(10)
C153 0.0755(18) 0.084(2) 0.0601(15) 0.0092(14) -0.0307(14) -0.0453(16)
C154 0.0294(9) 0.0670(14) 0.0493(12) 0.0178(11) -0.0072(9) -0.0102(9)
C155 0.068(2) 0.132(3) 0.089(3) -0.020(2) 0.0200(18) -0.016(2)
C156 0.0497(14) 0.093(2) 0.0656(17) -0.0253(16) 0.0235(13) -0.0187(14)
C157 0.0531(15) 0.090(2) 0.0701(18) -0.0375(17) 0.0226(14) -0.0258(15)
C158 0.0639(18) 0.087(2) 0.077(2) -0.0310(18) 0.0295(16) -0.0230(16)
C159 0.0580(16) 0.104(3) 0.0689(18) -0.0270(17) 0.0266(14) -0.0171(16)
C160 0.0560(16) 0.107(3) 0.0675(19) -0.0418(18) 0.0209(14) -0.0262(16)
C161 0.0561(15) 0.084(2) 0.0733(19) -0.0356(16) 0.0270(14) -0.0230(14)
C162 0.092(3) 0.096(3) 0.091(2) -0.033(2) 0.011(2) -0.014(2)
C163 0.0803(18) 0.0448(13) 0.0570(15) -0.0040(11) 0.0178(13) -0.0125(12)
C164 0.0817(19) 0.0489(13) 0.0529(14) 0.0027(11) 0.0208(13) -0.0065(13)
C165 0.0792(19) 0.0512(14) 0.0751(19) 0.0077(13) 0.0048(15) -0.0081(13)
C166 0.111(3) 0.0593(17) 0.0618(17) -0.0018(13) -0.0074(17) -0.0041(17)
C167 0.117(3) 0.0568(16) 0.0473(14) -0.0015(12) 0.0221(16) -0.0125(16)
C168 0.085(2) 0.0460(13) 0.0688(17) -0.0035(12) 0.0284(15) -0.0166(13)

loop_
_atom_type_symbol
_atom_type_description
_atom_type_scat_dispersion_real
_atom_type_scat_dispersion_imag
_atom_type_scat_source
C C 0.0181 0.0091 'International Tables Vol C Tables 4.2.6.8 and 6.1.1.4'
H H 0.0000 0.0000 'International Tables Vol C Tables 4.2.6.8 and 6.1.1.4'
Mg Mg 0.1719 0.1771 'International Tables Vol C Tables 4.2.6.8 and 6.1.1.4'
N N 0.0311 0.0180 'International Tables Vol C Tables 4.2.6.8 and 6.1.1.4'
O O 0.0492 0.0322 'International Tables Vol C Tables 4.2.6.8 and 6.1.1.4'

loop_
_geom_angle_atom_site_label_1
_geom_angle_atom_site_label_2
_geom_angle_atom_site_label_3
_geom_angle
_geom_angle_site_symmetry_1
_geom_angle_site_symmetry_3
_geom_angle_publ_flag
O1 Mg1 N2 74.23(5) . . ?
O1 Mg1 N1 74.14(5) . . ?
N2 Mg1 N1 148.27(6) . . ?
O1 Mg1 C61 117.94(6) . . ?
N2 Mg1 C61 102.45(6) . . ?
N1 Mg1 C61 94.47(6) . . ?
O1 Mg1 C68 120.41(6) . . ?
N2 Mg1 C68 92.11(6) . . ?
N1 Mg1 C68 101.65(6) . . ?
C61 Mg1 C68 121.64(7) . . ?
O2 Mg2 N7 73.99(5) . . ?
O2 Mg2 N8 74.44(5) . . ?
N7 Mg2 N8 148.43(6) . . ?
O2 Mg2 C141 117.31(7) . . ?
N7 Mg2 C141 93.73(6) . . ?
N8 Mg2 C141 100.64(7) . . ?
O2 Mg2 C148 120.02(6) . . ?
N7 Mg2 C148 100.73(6) . . ?
N8 Mg2 C148 94.94(6) . . ?
C141 Mg2 C148 122.67(8) . . ?
C25 O1 C37 119.59(13) . . ?
C25 O1 Mg1 120.47(10) . . ?
C37 O1 Mg1 119.92(10) . . ?
C90 O2 C102 119.58(13) . . ?
C90 O2 Mg2 119.94(10) . . ?
C102 O2 Mg2 120.31(10) . . ?
C26 N1 C1 116.11(14) . . ?
C26 N1 Mg1 114.90(11) . . ?
C1 N1 Mg1 125.91(11) . . ?
C36 N2 C46 117.49(14) . . ?
C36 N2 Mg1 115.32(11) . . ?
C46 N2 Mg1 126.36(11) . . ?
C61 N3 C64 112.27(15) . . ?
C61 N3 C62 123.82(16) . . ?
C64 N3 C62 123.91(16) . . ?
C61 N4 C65 112.31(15) . . ?
C61 N4 C67 123.88(15) . . ?
C65 N4 C67 123.76(16) . . ?
C68 N5 C72 111.91(18) . . ?
C68 N5 C74 123.52(18) . . ?
C72 N5 C74 124.48(19) . . ?
C68 N6 C71 112.68(18) . . ?
C68 N6 C69 122.85(16) . . ?
C71 N6 C69 124.34(18) . . ?
C91 N7 C75 117.24(14) . . ?
C91 N7 Mg2 115.22(11) . . ?
C75 N7 Mg2 126.29(11) . . ?
C101 N8 C111 116.64(14) . . ?
C101 N8 Mg2 115.11(11) . . ?
C111 N8 Mg2 126.01(11) . . ?
C141 N9 C144 110.6(2) . . ?
C141 N9 C142 123.4(2) . . ?
C144 N9 C142 126.0(2) . . ?
C141 N10 C145 112.6(2) . . ?
C141 N10 C147 123.55(18) . . ?
C145 N10 C147 123.7(2) . . ?
C148 N11 C151 112.75(17) . . ?
C148 N11 C149 124.15(16) . . ?
C151 N11 C149 122.98(18) . . ?
C148 N12 C152 111.91(18) . . ?
C148 N12 C154 123.99(18) . . ?
C152 N12 C154 124.09(18) . . ?
C2 C1 N1 120.57(18) . . ?
C2 C1 C6 118.35(17) . . ?
N1 C1 C6 120.96(17) . . ?
C3 C2 C1 118.7(2) . . ?
C3 C2 C7 120.53(19) . . ?
C1 C2 C7 120.70(17) . . ?
C4 C3 C2 123.0(2) . . ?
C4 C3 H3 118.5 . . ?
C2 C3 H3 118.5 . . ?
C5 C4 C3 117.45(19) . . ?
C5 C4 C13 119.5(2) . . ?
C3 C4 C13 123.1(2) . . ?
C4 C5 C6 122.7(2) . . ?
C4 C5 H5 118.6 . . ?
C6 C5 H5 118.6 . . ?
C5 C6 C1 119.8(2) . . ?
C5 C6 C19 117.2(2) . . ?
C1 C6 C19 123.03(17) . . ?
C2 C7 C8 113.45(18) . . ?
C2 C7 C12 110.86(18) . . ?
C8 C7 C12 109.96(18) . . ?
C2 C7 H7 107.4 . . ?
C8 C7 H7 107.4 . . ?
C12 C7 H7 107.4 . . ?
C9 C8 C7 112.0(2) . . ?
C9 C8 H8A 109.2 . . ?
C7 C8 H8A 109.2 . . ?
C9 C8 H8B 109.2 . . ?
C7 C8 H8B 109.2 . . ?
H8A C8 H8B 107.9 . . ?
C8 C9 C10 111.4(2) . . ?
C8 C9 H9A 109.3 . . ?
C10 C9 H9A 109.3 . . ?
C8 C9 H9B 109.3 . . ?
C10 C9 H9B 109.3 . . ?
H9A C9 H9B 108.0 . . ?
C9 C10 C11 110.7(2) . . ?
C9 C10 H10T 109.5 . . ?
C11 C10 H10T 109.5 . . ?
C9 C10 H10U 109.5 . . ?
C11 C10 H10U 109.5 . . ?
H10T C10 H10U 108.1 . . ?
C12 C11 C10 110.9(2) . . ?
C12 C11 H11G 109.5 . . ?
C10 C11 H11G 109.5 . . ?
C12 C11 H11H 109.5 . . ?
C10 C11 H11H 109.5 . . ?
H11G C11 H11H 108.0 . . ?
C11 C12 C7 112.2(2) . . ?
C11 C12 H12Q 109.2 . . ?
C7 C12 H12Q 109.2 . . ?
C11 C12 H12R 109.2 . . ?
C7 C12 H12R 109.2 . . ?
H12Q C12 H12R 107.9 . . ?
C14 C13 C4 114.4(2) . . ?
C14 C13 C18 109.7(2) . . ?
C4 C13 C18 110.26(19) . . ?
C14 C13 H13 107.4 . . ?
C4 C13 H13 107.4 . . ?
C18 C13 H13 107.4 . . ?
C13 C14 C15 112.1(3) . . ?
C13 C14 H14R 109.2 . . ?
C15 C14 H14R 109.2 . . ?
C13 C14 H14S 109.2 . . ?
C15 C14 H14S 109.2 . . ?
H14R C14 H14S 107.9 . . ?
C16 C15 C14 111.2(2) . . ?
C16 C15 H15J 109.4 . . ?
C14 C15 H15J 109.4 . . ?
C16 C15 H15K 109.4 . . ?
C14 C15 H15K 109.4 . . ?
H15J C15 H15K 108.0 . . ?
C17 C16 C15 111.7(3) . . ?
C17 C16 H16A 109.3 . . ?
C15 C16 H16A 109.3 . . ?
C17 C16 H16B 109.3 . . ?
C15 C16 H16B 109.3 . . ?
H16A C16 H16B 107.9 . . ?
C16 C17 C18 112.6(3) . . ?
C16 C17 H17A 109.1 . . ?
C18 C17 H17A 109.1 . . ?
C16 C17 H17B 109.1 . . ?
C18 C17 H17B 109.1 . . ?
H17A C17 H17B 107.8 . . ?
C17 C18 C13 111.1(2) . . ?
C17 C18 H18A 109.4 . . ?
C13 C18 H18A 109.4 . . ?
C17 C18 H18B 109.4 . . ?
C13 C18 H18B 109.4 . . ?
H18A C18 H18B 108.0 . . ?
C6 C19 C24 114.70(18) . . ?
C6 C19 C20 112.04(19) . . ?
C24 C19 C20 107.51(18) . . ?
C6 C19 H19 107.4 . . ?
C24 C19 H19 107.4 . . ?
C20 C19 H19 107.4 . . ?
C21 C20 C19 111.7(2) . . ?
C21 C20 H20A 109.3 . . ?
C19 C20 H20A 109.3 . . ?
C21 C20 H20B 109.3 . . ?
C19 C20 H20B 109.3 . . ?
H20A C20 H20B 107.9 . . ?
C20 C21 C22 111.9(2) . . ?
C20 C21 H21A 109.2 . . ?
C22 C21 H21A 109.2 . . ?
C20 C21 H21B 109.2 . . ?
C22 C21 H21B 109.2 . . ?
H21A C21 H21B 107.9 . . ?
C21 C22 C23 111.5(2) . . ?
C21 C22 H22A 109.3 . . ?
C23 C22 H22A 109.3 . . ?
C21 C22 H22B 109.3 . . ?
C23 C22 H22B 109.3 . . ?
H22A C22 H22B 108.0 . . ?
C22 C23 C24 111.4(2) . . ?
C22 C23 H23A 109.3 . . ?
C24 C23 H23A 109.3 . . ?
C22 C23 H23B 109.3 . . ?
C24 C23 H23B 109.3 . . ?
H23A C23 H23B 108.0 . . ?
C23 C24 C19 111.3(2) . . ?
C23 C24 H24A 109.4 . . ?
C19 C24 H24A 109.4 . . ?
C23 C24 H24B 109.4 . . ?
C19 C24 H24B 109.4 . . ?
H24A C24 H24B 108.0 . . ?
C30 C25 O1 122.60(16) . . ?
C30 C25 C26 125.16(16) . . ?
O1 C25 C26 112.09(14) . . ?
N1 C26 C27 127.55(16) . . ?
N1 C26 C25 117.36(15) . . ?
C27 C26 C25 115.08(15) . . ?
C26 C27 C28 121.58(18) . . ?
C26 C27 H27 119.2 . . ?
C28 C27 H27 119.2 . . ?
C29 C28 C27 119.88(18) . . ?
C29 C28 C45 118.8(4) . . ?
C27 C28 C45 120.1(4) . . ?
C29 C28 C39 121.9(3) . . ?
C27 C28 C39 117.3(4) . . ?
C28 C29 C30 121.39(17) . . ?
C28 C29 H29 119.3 . . ?
C30 C29 H29 119.3 . . ?
C25 C30 C29 116.56(17) . . ?
C25 C30 C31 121.64(16) . . ?
C29 C30 C31 121.60(16) . . ?
C30 C31 C32 111.52(14) . . ?
C30 C31 C40 108.48(17) . . ?
C32 C31 C40 108.29(17) . . ?
C30 C31 C41 109.36(17) . . ?
C32 C31 C41 109.12(16) . . ?
C40 C31 C41 110.07(18) . . ?
C37 C32 C33 116.53(17) . . ?
C37 C32 C31 121.70(16) . . ?
C33 C32 C31 121.77(16) . . ?
C34 C33 C32 121.40(18) . . ?
C34 C33 H33 119.3 . . ?
C32 C33 H33 119.3 . . ?
C33 C34 C35 119.96(18) . . ?
C33 C34 C43 120.27(19) . . ?
C35 C34 C43 119.8(2) . . ?
C34 C35 C36 121.51(18) . . ?
C34 C35 H35 119.2 . . ?
C36 C35 H35 119.2 . . ?
N2 C36 C35 127.98(17) . . ?
N2 C36 C37 116.96(15) . . ?
C35 C36 C37 115.05(16) . . ?
C32 C37 O1 122.37(16) . . ?
C32 C37 C36 125.28(16) . . ?
O1 C37 C36 112.33(14) . . ?
C39 C38 H38A 109.5 . . ?
C39 C38 H38B 109.5 . . ?
H38A C38 H38B 109.5 . . ?
C39 C38 H38C 109.5 . . ?
H38A C38 H38C 109.5 . . ?
H38B C38 H38C 109.5 . . ?
C38 C39 C28 112.3(5) . . ?
C38 C39 H39A 109.2 . . ?
C28 C39 H39A 109.2 . . ?
C38 C39 H39B 109.2 . . ?
C28 C39 H39B 109.2 . . ?
H39A C39 H39B 107.9 . . ?
C31 C40 H40A 109.5 . . ?
C31 C40 H40B 109.5 . . ?
H40A C40 H40B 109.5 . . ?
C31 C40 H40C 109.5 . . ?
H40A C40 H40C 109.5 . . ?
H40B C40 H40C 109.5 . . ?
C31 C41 H41A 109.5 . . ?
C31 C41 H41B 109.5 . . ?
H41A C41 H41B 109.5 . . ?
C31 C41 H41C 109.5 . . ?
H41A C41 H41C 109.5 . . ?
H41B C41 H41C 109.5 . . ?
C43 C42 H42A 109.5 . . ?
C43 C42 H42B 109.5 . . ?
H42A C42 H42B 109.5 . . ?
C43 C42 H42C 109.5 . . ?
H42A C42 H42C 109.5 . . ?
H42B C42 H42C 109.5 . . ?
C34 C43 C42 112.4(2) . . ?
C34 C43 H43A 109.1 . . ?
C42 C43 H43A 109.1 . . ?
C34 C43 H43B 109.1 . . ?
C42 C43 H43B 109.1 . . ?
H43A C43 H43B 107.9 . . ?
C45 C44 H44A 109.5 . . ?
C45 C44 H44B 109.5 . . ?
H44A C44 H44B 109.5 . . ?
C45 C44 H44C 109.5 . . ?
H44A C44 H44C 109.5 . . ?
H44B C44 H44C 109.5 . . ?
C44 C45 C28 106.1(4) . . ?
C44 C45 H45A 110.5 . . ?
C28 C45 H45A 110.5 . . ?
C44 C45 H45B 110.5 . . ?
C28 C45 H45B 110.5 . . ?
H45A C45 H45B 108.7 . . ?
C51 C46 C47 117.30(15) . . ?
C51 C46 N2 121.01(15) . . ?
C47 C46 N2 121.48(15) . . ?
C48 C47 C46 119.55(16) . . ?
C48 C47 C52 118.39(16) . . ?
C46 C47 C52 122.05(15) . . ?
C49 C48 C47 123.26(17) . . ?
C49 C48 H48 118.4 . . ?
C47 C48 H48 118.4 . . ?
C50 C49 C48 116.76(17) . . ?
C50 C49 C55 122.19(17) . . ?
C48 C49 C55 121.05(17) . . ?
C49 C50 C51 122.31(17) . . ?
C49 C50 H50 118.8 . . ?
C51 C50 H50 118.8 . . ?
C50 C51 C46 120.74(16) . . ?
C50 C51 C58 119.23(16) . . ?
C46 C51 C58 120.02(16) . . ?
C47 C52 C54 112.35(16) . . ?
C47 C52 C53 111.72(15) . . ?
C54 C52 C53 108.89(16) . . ?
C47 C52 H52 107.9 . . ?
C54 C52 H52 107.9 . . ?
C53 C52 H52 107.9 . . ?
C52 C53 H53A 109.5 . . ?
C52 C53 H53B 109.5 . . ?
H53A C53 H53B 109.5 . . ?
C52 C53 H53C 109.5 . . ?
H53A C53 H53C 109.5 . . ?
H53B C53 H53C 109.5 . . ?
C52 C54 H54A 109.5 . . ?
C52 C54 H54B 109.5 . . ?
H54A C54 H54B 109.5 . . ?
C52 C54 H54C 109.5 . . ?
H54A C54 H54C 109.5 . . ?
H54B C54 H54C 109.5 . . ?
C56 C55 C49 111.4(2) . . ?
C56 C55 C57 111.0(2) . . ?
C49 C55 C57 112.53(18) . . ?
C56 C55 H55 107.2 . . ?
C49 C55 H55 107.2 . . ?
C57 C55 H55 107.2 . . ?
C55 C56 H56A 109.5 . . ?
C55 C56 H56B 109.5 . . ?
H56A C56 H56B 109.5 . . ?
C55 C56 H56C 109.5 . . ?
H56A C56 H56C 109.5 . . ?
H56B C56 H56C 109.5 . . ?
C55 C57 H57A 109.5 . . ?
C55 C57 H57B 109.5 . . ?
H57A C57 H57B 109.5 . . ?
C55 C57 H57C 109.5 . . ?
H57A C57 H57C 109.5 . . ?
H57B C57 H57C 109.5 . . ?
C51 C58 C59 113.89(18) . . ?
C51 C58 C60 110.64(17) . . ?
C59 C58 C60 110.13(18) . . ?
C51 C58 H58 107.3 . . ?
C59 C58 H58 107.3 . . ?
C60 C58 H58 107.3 . . ?
C58 C59 H59A 109.5 . . ?
C58 C59 H59B 109.5 . . ?
H59A C59 H59B 109.5 . . ?
C58 C59 H59C 109.5 . . ?
H59A C59 H59C 109.5 . . ?
H59B C59 H59C 109.5 . . ?
C58 C60 H60A 109.5 . . ?
C58 C60 H60B 109.5 . . ?
H60A C60 H60B 109.5 . . ?
C58 C60 H60C 109.5 . . ?
H60A C60 H60C 109.5 . . ?
H60B C60 H60C 109.5 . . ?
N4 C61 N3 103.16(15) . . ?
N4 C61 Mg1 125.40(12) . . ?
N3 C61 Mg1 131.09(13) . . ?
N3 C62 H62A 109.5 . . ?
N3 C62 H62B 109.5 . . ?
H62A C62 H62B 109.5 . . ?
N3 C62 H62C 109.5 . . ?
H62A C62 H62C 109.5 . . ?
H62B C62 H62C 109.5 . . ?
C64 C63 H63A 109.5 . . ?
C64 C63 H63B 109.5 . . ?
H63A C63 H63B 109.5 . . ?
C64 C63 H63C 109.5 . . ?
H63A C63 H63C 109.5 . . ?
H63B C63 H63C 109.5 . . ?
C65 C64 N3 106.12(16) . . ?
C65 C64 C63 131.2(2) . . ?
N3 C64 C63 122.56(19) . . ?
C64 C65 N4 106.14(17) . . ?
C64 C65 C66 131.29(19) . . ?
N4 C65 C66 122.45(19) . . ?
C65 C66 H66A 109.5 . . ?
C65 C66 H66B 109.5 . . ?
H66A C66 H66B 109.5 . . ?
C65 C66 H66C 109.5 . . ?
H66A C66 H66C 109.5 . . ?
H66B C66 H66C 109.5 . . ?
N4 C67 H67A 109.5 . . ?
N4 C67 H67B 109.5 . . ?
H67A C67 H67B 109.5 . . ?
N4 C67 H67C 109.5 . . ?
H67A C67 H67C 109.5 . . ?
H67B C67 H67C 109.5 . . ?
N5 C68 N6 103.07(16) . . ?
N5 C68 Mg1 136.11(14) . . ?
N6 C68 Mg1 120.49(13) . . ?
N6 C69 H69A 109.5 . . ?
N6 C69 H69B 109.5 . . ?
H69A C69 H69B 109.5 . . ?
N6 C69 H69C 109.5 . . ?
H69A C69 H69C 109.5 . . ?
H69B C69 H69C 109.5 . . ?
C71 C70 H70A 109.5 . . ?
C71 C70 H70B 109.5 . . ?
H70A C70 H70B 109.5 . . ?
C71 C70 H70C 109.5 . . ?
H70A C70 H70C 109.5 . . ?
H70B C70 H70C 109.5 . . ?
C72 C71 N6 105.74(19) . . ?
C72 C71 C70 130.4(2) . . ?
N6 C71 C70 123.8(2) . . ?
C71 C72 N5 106.59(18) . . ?
C71 C72 C73 130.7(2) . . ?
N5 C72 C73 122.6(2) . . ?
C72 C73 H73A 109.5 . . ?
C72 C73 H73B 109.5 . . ?
H73A C73 H73B 109.5 . . ?
C72 C73 H73C 109.5 . . ?
H73A C73 H73C 109.5 . . ?
H73B C73 H73C 109.5 . . ?
N5 C74 H74A 109.5 . . ?
N5 C74 H74B 109.5 . . ?
H74A C74 H74B 109.5 . . ?
N5 C74 H74C 109.5 . . ?
H74A C74 H74C 109.5 . . ?
H74B C74 H74C 109.5 . . ?
C80 C75 N7 120.97(16) . . ?
C80 C75 C76 118.29(16) . . ?
N7 C75 C76 120.51(16) . . ?
C77 C76 C75 119.20(18) . . ?
C77 C76 C81 118.74(18) . . ?
C75 C76 C81 122.06(16) . . ?
C78 C77 C76 122.7(2) . . ?
C78 C77 H77 118.6 . . ?
C76 C77 H77 118.6 . . ?
C77 C78 C79 117.72(19) . . ?
C77 C78 C84 119.8(2) . . ?
C79 C78 C84 122.4(2) . . ?
C78 C79 C80 122.2(2) . . ?
C78 C79 H79 118.9 . . ?
C80 C79 H79 118.9 . . ?
C79 C80 C75 119.70(19) . . ?
C79 C80 C87 119.73(19) . . ?
C75 C80 C87 120.56(17) . . ?
C76 C81 C83 112.22(16) . . ?
C76 C81 C82 113.64(18) . . ?
C83 C81 C82 108.31(17) . . ?
C76 C81 H81 107.5 . . ?
C83 C81 H81 107.5 . . ?
C82 C81 H81 107.5 . . ?
C81 C82 H82A 109.5 . . ?
C81 C82 H82B 109.5 . . ?
H82A C82 H82B 109.5 . . ?
C81 C82 H82C 109.5 . . ?
H82A C82 H82C 109.5 . . ?
H82B C82 H82C 109.5 . . ?
C81 C83 H83A 109.5 . . ?
C81 C83 H83B 109.5 . . ?
H83A C83 H83B 109.5 . . ?
C81 C83 H83C 109.5 . . ?
H83A C83 H83C 109.5 . . ?
H83B C83 H83C 109.5 . . ?
C85 C84 C86 116.2(3) . . ?
C85 C84 C78 111.5(3) . . ?
C86 C84 C78 113.0(2) . . ?
C85 C84 H84 105.0 . . ?
C86 C84 H84 105.0 . . ?
C78 C84 H84 105.0 . . ?
C84 C85 H85A 109.5 . . ?
C84 C85 H85B 109.5 . . ?
H85A C85 H85B 109.5 . . ?
C84 C85 H85C 109.5 . . ?
H85A C85 H85C 109.5 . . ?
H85B C85 H85C 109.5 . . ?
C84 C86 H86A 109.5 . . ?
C84 C86 H86B 109.5 . . ?
H86A C86 H86B 109.5 . . ?
C84 C86 H86C 109.5 . . ?
H86A C86 H86C 109.5 . . ?
H86B C86 H86C 109.5 . . ?
C80 C87 C88 111.1(2) . . ?
C80 C87 C89 112.9(2) . . ?
C88 C87 C89 110.6(2) . . ?
C80 C87 H87 107.3 . . ?
C88 C87 H87 107.3 . . ?
C89 C87 H87 107.3 . . ?
C87 C88 H88A 109.5 . . ?
C87 C88 H88B 109.5 . . ?
H88A C88 H88B 109.5 . . ?
C87 C88 H88C 109.5 . . ?
H88A C88 H88C 109.5 . . ?
H88B C88 H88C 109.5 . . ?
C87 C89 H89A 109.5 . . ?
C87 C89 H89B 109.5 . . ?
H89A C89 H89B 109.5 . . ?
C87 C89 H89C 109.5 . . ?
H89A C89 H89C 109.5 . . ?
H89B C89 H89C 109.5 . . ?
C95 C90 O2 122.63(16) . . ?
C95 C90 C91 125.07(16) . . ?
O2 C90 C91 112.19(14) . . ?
N7 C91 C92 128.08(16) . . ?
N7 C91 C90 116.67(15) . . ?
C92 C91 C90 115.24(16) . . ?
C93 C92 C91 121.81(18) . . ?
C93 C92 H92 119.1 . . ?
C91 C92 H92 119.1 . . ?
C94 C93 C92 119.63(18) . . ?
C94 C93 C104 116.8(5) . . ?
C92 C93 C104 121.1(4) . . ?
C94 C93 C110 121.9(2) . . ?
C92 C93 C110 118.2(2) . . ?
C93 C94 C95 121.47(18) . . ?
C93 C94 H94 119.3 . . ?
C95 C94 H94 119.3 . . ?
C90 C95 C94 116.32(17) . . ?
C90 C95 C96 121.11(16) . . ?
C94 C95 C96 122.31(16) . . ?
C97 C96 C95 111.60(14) . . ?
C97 C96 C105 108.45(18) . . ?
C95 C96 C105 111.00(18) . . ?
C97 C96 C106 108.41(18) . . ?
C95 C96 C106 107.35(17) . . ?
C105 C96 C106 110.0(2) . . ?
C102 C97 C98 116.28(17) . . ?
C102 C97 C96 121.59(16) . . ?
C98 C97 C96 122.13(16) . . ?
C99 C98 C97 121.38(17) . . ?
C99 C98 H98 119.3 . . ?
C97 C98 H98 119.3 . . ?
C98 C99 C100 119.96(18) . . ?
C98 C99 C108 121.21(19) . . ?
C100 C99 C108 118.8(2) . . ?
C99 C100 C101 121.45(19) . . ?
C99 C100 H100 119.3 . . ?
C101 C100 H100 119.3 . . ?
N8 C101 C100 127.60(17) . . ?
N8 C101 C102 117.31(15) . . ?
C100 C101 C102 115.08(16) . . ?
C97 C102 O2 122.56(15) . . ?
C97 C102 C101 125.45(16) . . ?
O2 C102 C101 111.96(14) . . ?
C104 C103 H10N 109.5 . . ?
C104 C103 H10O 109.5 . . ?
H10N C103 H10O 109.5 . . ?
C104 C103 H10P 109.5 . . ?
H10N C103 H10P 109.5 . . ?
H10O C103 H10P 109.5 . . ?
C103 C104 C93 111.9(7) . . ?
C103 C104 H10F 109.2 . . ?
C93 C104 H10F 109.2 . . ?
C103 C104 H10G 109.2 . . ?
C93 C104 H10G 109.2 . . ?
H10F C104 H10G 107.9 . . ?
C96 C105 H10H 109.5 . . ?
C96 C105 H10I 109.5 . . ?
H10H C105 H10I 109.5 . . ?
C96 C105 H10J 109.5 . . ?
H10H C105 H10J 109.5 . . ?
H10I C105 H10J 109.5 . . ?
C96 C106 H10A 109.5 . . ?
C96 C106 H10B 109.5 . . ?
H10A C106 H10B 109.5 . . ?
C96 C106 H10C 109.5 . . ?
H10A C106 H10C 109.5 . . ?
H10B C106 H10C 109.5 . . ?
C108 C107 H10K 109.5 . . ?
C108 C107 H10L 109.5 . . ?
H10K C107 H10L 109.5 . . ?
C108 C107 H10M 109.5 . . ?
H10K C107 H10M 109.5 . . ?
H10L C107 H10M 109.5 . . ?
C107 C108 C99 113.7(3) . . ?
C107 C108 H10D 108.8 . . ?
C99 C108 H10D 108.8 . . ?
C107 C108 H10E 108.8 . . ?
C99 C108 H10E 108.8 . . ?
H10D C108 H10E 107.7 . . ?
C110 C109 H10Q 109.5 . . ?
C110 C109 H10R 109.5 . . ?
H10Q C109 H10R 109.5 . . ?
C110 C109 H10S 109.5 . . ?
H10Q C109 H10S 109.5 . . ?
H10R C109 H10S 109.5 . . ?
C109 C110 C93 110.1(4) . . ?
C109 C110 H11E 109.6 . . ?
C93 C110 H11E 109.6 . . ?
C109 C110 H11F 109.6 . . ?
C93 C110 H11F 109.6 . . ?
H11E C110 H11F 108.1 . . ?
C112 C111 C116 117.97(17) . . ?
C112 C111 N8 121.23(18) . . ?
C116 C111 N8 120.68(18) . . ?
C113 C112 C111 119.2(2) . . ?
C113 C112 C117 119.09(19) . . ?
C111 C112 C117 121.59(16) . . ?
C114 C113 C112 122.9(2) . . ?
C114 C113 H113 118.6 . . ?
C112 C113 H113 118.6 . . ?
C115 C114 C113 116.91(19) . . ?
C115 C114 C123 116.2(3) . . ?
C113 C114 C123 126.6(3) . . ?
C115 C114 C135 129.4(4) . . ?
C113 C114 C135 110.6(4) . . ?
C114 C115 C116 123.1(2) . . ?
C114 C115 H115 118.4 . . ?
C116 C115 H115 118.4 . . ?
C115 C116 C111 119.8(2) . . ?
C115 C116 C129 117.5(2) . . ?
C111 C116 C129 122.57(17) . . ?
C112 C117 C118 110.42(19) . . ?
C112 C117 C122 112.76(18) . . ?
C118 C117 C122 110.7(2) . . ?
C112 C117 H117 107.6 . . ?
C118 C117 H117 107.6 . . ?
C122 C117 H117 107.6 . . ?
C117 C118 C119 112.3(2) . . ?
C117 C118 H11A 109.2 . . ?
C119 C118 H11A 109.2 . . ?
C117 C118 H11B 109.2 . . ?
C119 C118 H11B 109.2 . . ?
H11A C118 H11B 107.9 . . ?
C120 C119 C118 112.0(3) . . ?
C120 C119 H11C 109.2 . . ?
C118 C119 H11C 109.2 . . ?
C120 C119 H11D 109.2 . . ?
C118 C119 H11D 109.2 . . ?
H11C C119 H11D 107.9 . . ?
C121 C120 C119 110.6(2) . . ?
C121 C120 H12E 109.5 . . ?
C119 C120 H12E 109.5 . . ?
C121 C120 H12F 109.5 . . ?
C119 C120 H12F 109.5 . . ?
H12E C120 H12F 108.1 . . ?
C120 C121 C122 110.8(3) . . ?
C120 C121 H12C 109.5 . . ?
C122 C121 H12C 109.5 . . ?
C120 C121 H12D 109.5 . . ?
C122 C121 H12D 109.5 . . ?
H12C C121 H12D 108.1 . . ?
C121 C122 C117 113.0(2) . . ?
C121 C122 H12A 109.0 . . ?
C117 C122 H12A 109.0 . . ?
C121 C122 H12B 109.0 . . ?
C117 C122 H12B 109.0 . . ?
H12A C122 H12B 107.8 . . ?
C124 C123 C114 112.6(3) . . ?
C124 C123 C128 108.1(4) . . ?
C114 C123 C128 107.7(3) . . ?
C124 C123 H123 109.5 . . ?
C114 C123 H123 109.5 . . ?
C128 C123 H123 109.5 . . ?
C123 C124 C125 111.6(3) . . ?
C123 C124 H12G 109.3 . . ?
C125 C124 H12G 109.3 . . ?
C123 C124 H12H 109.3 . . ?
C125 C124 H12H 109.3 . . ?
H12G C124 H12H 108.0 . . ?
C126 C125 C124 109.9(3) . . ?
C126 C125 H12I 109.7 . . ?
C124 C125 H12I 109.7 . . ?
C126 C125 H12J 109.7 . . ?
C124 C125 H12J 109.7 . . ?
H12I C125 H12J 108.2 . . ?
C125 C126 C127 111.8(3) . . ?
C125 C126 H12K 109.3 . . ?
C127 C126 H12K 109.3 . . ?
C125 C126 H12L 109.3 . . ?
C127 C126 H12L 109.3 . . ?
H12K C126 H12L 107.9 . . ?
C126 C127 C128 110.9(4) . . ?
C126 C127 H12M 109.5 . . ?
C128 C127 H12M 109.5 . . ?
C126 C127 H12N 109.5 . . ?
C128 C127 H12N 109.5 . . ?
H12M C127 H12N 108.0 . . ?
C127 C128 C123 111.3(3) . . ?
C127 C128 H12O 109.4 . . ?
C123 C128 H12O 109.4 . . ?
C127 C128 H12P 109.4 . . ?
C123 C128 H12P 109.4 . . ?
H12O C128 H12P 108.0 . . ?
C116 C129 C134 114.42(19) . . ?
C116 C129 C130 111.1(2) . . ?
C134 C129 C130 108.3(2) . . ?
C116 C129 H129 107.6 . . ?
C134 C129 H129 107.6 . . ?
C130 C129 H129 107.6 . . ?
C131 C130 C129 111.3(3) . . ?
C131 C130 H13C 109.4 . . ?
C129 C130 H13C 109.4 . . ?
C131 C130 H13D 109.4 . . ?
C129 C130 H13D 109.4 . . ?
H13C C130 H13D 108.0 . . ?
C132 C131 C130 111.7(3) . . ?
C132 C131 H13I 109.3 . . ?
C130 C131 H13I 109.3 . . ?
C132 C131 H13J 109.3 . . ?
C130 C131 H13J 109.3 . . ?
H13I C131 H13J 107.9 . . ?
C131 C132 C133 112.4(3) . . ?
C131 C132 H13G 109.1 . . ?
C133 C132 H13G 109.1 . . ?
C131 C132 H13H 109.1 . . ?
C133 C132 H13H 109.1 . . ?
H13G C132 H13H 107.9 . . ?
C134 C133 C132 110.9(3) . . ?
C134 C133 H13E 109.5 . . ?
C132 C133 H13E 109.5 . . ?
C134 C133 H13F 109.5 . . ?
C132 C133 H13F 109.5 . . ?
H13E C133 H13F 108.0 . . ?
C129 C134 C133 111.1(2) . . ?
C129 C134 H13A 109.4 . . ?
C133 C134 H13A 109.4 . . ?
C129 C134 H13B 109.4 . . ?
C133 C134 H13B 109.4 . . ?
H13A C134 H13B 108.0 . . ?
C136 C135 C140 115.4(8) . . ?
C136 C135 C114 106.8(6) . . ?
C140 C135 C114 119.9(7) . . ?
C136 C135 H135 104.3 . . ?
C140 C135 H135 104.3 . . ?
C114 C135 H135 104.3 . . ?
C135 C136 C137 112.9(7) . . ?
C135 C136 H13K 109.0 . . ?
C137 C136 H13K 109.0 . . ?
C135 C136 H13L 109.0 . . ?
C137 C136 H13L 109.0 . . ?
H13K C136 H13L 107.8 . . ?
C138 C137 C136 112.1(9) . . ?
C138 C137 H13M 109.2 . . ?
C136 C137 H13M 109.2 . . ?
C138 C137 H13N 109.2 . . ?
C136 C137 H13N 109.2 . . ?
H13M C137 H13N 107.9 . . ?
C139 C138 C137 110.5(9) . . ?
C139 C138 H13Q 109.5 . . ?
C137 C138 H13Q 109.5 . . ?
C139 C138 H13R 109.5 . . ?
C137 C138 H13R 109.5 . . ?
H13Q C138 H13R 108.1 . . ?
C138 C139 C140 111.5(9) . . ?
C138 C139 H13O 109.3 . . ?
C140 C139 H13O 109.3 . . ?
C138 C139 H13P 109.3 . . ?
C140 C139 H13P 109.3 . . ?
H13O C139 H13P 108.0 . . ?
C135 C140 C139 113.4(9) . . ?
C135 C140 H14P 108.9 . . ?
C139 C140 H14P 108.9 . . ?
C135 C140 H14Q 108.9 . . ?
C139 C140 H14Q 108.9 . . ?
H14P C140 H14Q 107.7 . . ?
N9 C141 N10 103.39(19) . . ?
N9 C141 Mg2 133.49(17) . . ?
N10 C141 Mg2 122.82(15) . . ?
N9 C142 H14G 109.5 . . ?
N9 C142 H14H 109.5 . . ?
H14G C142 H14H 109.5 . . ?
N9 C142 H14I 109.5 . . ?
H14G C142 H14I 109.5 . . ?
H14H C142 H14I 109.5 . . ?
C144 C143 H14M 109.5 . . ?
C144 C143 H14N 109.5 . . ?
H14M C143 H14N 109.5 . . ?
C144 C143 H14O 109.5 . . ?
H14M C143 H14O 109.5 . . ?
H14N C143 H14O 109.5 . . ?
C145 C144 N9 107.7(2) . . ?
C145 C144 C143 131.5(3) . . ?
N9 C144 C143 120.7(4) . . ?
C144 C145 N10 105.7(2) . . ?
C144 C145 C146 130.6(3) . . ?
N10 C145 C146 123.7(3) . . ?
C145 C146 H14J 109.5 . . ?
C145 C146 H14K 109.5 . . ?
H14J C146 H14K 109.5 . . ?
C145 C146 H14L 109.5 . . ?
H14J C146 H14L 109.5 . . ?
H14K C146 H14L 109.5 . . ?
N10 C147 H14D 109.5 . . ?
N10 C147 H14E 109.5 . . ?
H14D C147 H14E 109.5 . . ?
N10 C147 H14F 109.5 . . ?
H14D C147 H14F 109.5 . . ?
H14E C147 H14F 109.5 . . ?
N11 C148 N12 103.00(16) . . ?
N11 C148 Mg2 125.58(13) . . ?
N12 C148 Mg2 131.10(14) . . ?
N11 C149 H14A 109.5 . . ?
N11 C149 H14B 109.5 . . ?
H14A C149 H14B 109.5 . . ?
N11 C149 H14C 109.5 . . ?
H14A C149 H14C 109.5 . . ?
H14B C149 H14C 109.5 . . ?
C151 C150 H15G 109.5 . . ?
C151 C150 H15H 109.5 . . ?
H15G C150 H15H 109.5 . . ?
C151 C150 H15I 109.5 . . ?
H15G C150 H15I 109.5 . . ?
H15H C150 H15I 109.5 . . ?
C152 C151 N11 105.81(19) . . ?
C152 C151 C150 131.8(2) . . ?
N11 C151 C150 122.3(2) . . ?
C151 C152 N12 106.52(17) . . ?
C151 C152 C153 131.2(2) . . ?
N12 C152 C153 122.1(2) . . ?
C152 C153 H15D 109.5 . . ?
C152 C153 H15E 109.5 . . ?
H15D C153 H15E 109.5 . . ?
C152 C153 H15F 109.5 . . ?
H15D C153 H15F 109.5 . . ?
H15E C153 H15F 109.5 . . ?
N12 C154 H15A 109.5 . . ?
N12 C154 H15B 109.5 . . ?
H15A C154 H15B 109.5 . . ?
N12 C154 H15C 109.5 . . ?
H15A C154 H15C 109.5 . . ?
H15B C154 H15C 109.5 . . ?
C156 C155 H15L 109.5 . . ?
C156 C155 H15M 109.5 . . ?
H15L C155 H15M 109.5 . . ?
C156 C155 H15N 109.5 . . ?
H15L C155 H15N 109.5 . . ?
H15M C155 H15N 109.5 . . ?
C157 C156 C161 118.1(4) . . ?
C157 C156 C155 121.0(3) . . ?
C161 C156 C155 120.9(3) . . ?
C158 C157 C156 121.8(3) . . ?
C158 C157 H157 119.1 . . ?
C156 C157 H157 119.1 . . ?
C157 C158 C159 120.4(3) . . ?
C157 C158 H158 119.8 . . ?
C159 C158 H158 119.8 . . ?
C160 C159 C158 118.6(4) . . ?
C160 C159 H159 120.7 . . ?
C158 C159 H159 120.7 . . ?
C159 C160 C161 121.2(3) . . ?
C159 C160 H160 119.4 . . ?
C161 C160 H160 119.4 . . ?
C160 C161 C156 119.9(3) . . ?
C160 C161 H161 120.0 . . ?
C156 C161 H161 120.0 . . ?
C163 C162 H16C 109.5 . . ?
C163 C162 H16D 109.5 . . ?
H16C C162 H16D 109.5 . . ?
C163 C162 H16E 109.5 . . ?
H16C C162 H16E 109.5 . . ?
H16D C162 H16E 109.5 . . ?
C168 C163 C164 117.9(3) . . ?
C168 C163 C162 120.8(3) . . ?
C164 C163 C162 121.3(3) . . ?
C165 C164 C163 121.1(3) . . ?
C165 C164 H164 119.4 . . ?
C163 C164 H164 119.4 . . ?
C164 C165 C166 120.1(3) . . ?
C164 C165 H165 119.9 . . ?
C166 C165 H165 119.9 . . ?
C167 C166 C165 119.3(3) . . ?
C167 C166 H166 120.3 . . ?
C165 C166 H166 120.3 . . ?
C166 C167 C168 120.7(3) . . ?
C166 C167 H167 119.6 . . ?
C168 C167 H167 119.6 . . ?
C167 C168 C163 120.8(3) . . ?
C167 C168 H168 119.6 . . ?
C163 C168 H168 119.6 . . ?

loop_
_geom_bond_atom_site_label_1
_geom_bond_atom_site_label_2
_geom_bond_distance
_geom_bond_site_symmetry_2
_geom_bond_publ_flag
Mg1 O1 2.0847(12) . ?
Mg1 N2 2.1650(15) . ?
Mg1 N1 2.1778(15) . ?
Mg1 C61 2.2387(18) . ?
Mg1 C68 2.2428(19) . ?
Mg2 O2 2.0825(12) . ?
Mg2 N7 2.1634(15) . ?
Mg2 N8 2.1648(15) . ?
Mg2 C141 2.238(2) . ?
Mg2 C148 2.2454(18) . ?
O1 C25 1.3916(19) . ?
O1 C37 1.393(2) . ?
O2 C90 1.390(2) . ?
O2 C102 1.3915(19) . ?
N1 C26 1.372(2) . ?
N1 C1 1.424(2) . ?
N2 C36 1.368(2) . ?
N2 C46 1.424(2) . ?
N3 C61 1.354(2) . ?
N3 C64 1.392(2) . ?
N3 C62 1.451(2) . ?
N4 C61 1.352(2) . ?
N4 C65 1.392(2) . ?
N4 C67 1.458(2) . ?
N5 C68 1.350(2) . ?
N5 C72 1.396(3) . ?
N5 C74 1.454(3) . ?
N6 C68 1.360(2) . ?
N6 C71 1.385(3) . ?
N6 C69 1.457(3) . ?
N7 C91 1.368(2) . ?
N7 C75 1.422(2) . ?
N8 C101 1.370(2) . ?
N8 C111 1.423(2) . ?
N9 C141 1.353(3) . ?
N9 C144 1.405(4) . ?
N9 C142 1.449(4) . ?
N10 C141 1.360(3) . ?
N10 C145 1.385(3) . ?
N10 C147 1.450(4) . ?
N11 C148 1.352(2) . ?
N11 C151 1.390(2) . ?
N11 C149 1.458(3) . ?
N12 C148 1.354(2) . ?
N12 C152 1.396(3) . ?
N12 C154 1.449(3) . ?
C1 C2 1.413(3) . ?
C1 C6 1.429(3) . ?
C2 C3 1.406(3) . ?
C2 C7 1.519(3) . ?
C3 C4 1.395(4) . ?
C3 H3 0.9500 . ?
C4 C5 1.371(3) . ?
C4 C13 1.523(3) . ?
C5 C6 1.392(3) . ?
C5 H5 0.9500 . ?
C6 C19 1.510(3) . ?
C7 C8 1.531(3) . ?
C7 C12 1.536(3) . ?
C7 H7 1.0000 . ?
C8 C9 1.511(4) . ?
C8 H8A 0.9900 . ?
C8 H8B 0.9900 . ?
C9 C10 1.510(4) . ?
C9 H9A 0.9900 . ?
C9 H9B 0.9900 . ?
C10 C11 1.524(4) . ?
C10 H10T 0.9900 . ?
C10 H10U 0.9900 . ?
C11 C12 1.524(4) . ?
C11 H11G 0.9900 . ?
C11 H11H 0.9900 . ?
C12 H12Q 0.9900 . ?
C12 H12R 0.9900 . ?
C13 C14 1.496(4) . ?
C13 C18 1.560(4) . ?
C13 H13 1.0000 . ?
C14 C15 1.535(3) . ?
C14 H14R 0.9900 . ?
C14 H14S 0.9900 . ?
C15 C16 1.493(4) . ?
C15 H15J 0.9900 . ?
C15 H15K 0.9900 . ?
C16 C17 1.492(5) . ?
C16 H16A 0.9900 . ?
C16 H16B 0.9900 . ?
C17 C18 1.537(3) . ?
C17 H17A 0.9900 . ?
C17 H17B 0.9900 . ?
C18 H18A 0.9900 . ?
C18 H18B 0.9900 . ?
C19 C24 1.530(3) . ?
C19 C20 1.546(3) . ?
C19 H19 1.0000 . ?
C20 C21 1.521(4) . ?
C20 H20A 0.9900 . ?
C20 H20B 0.9900 . ?
C21 C22 1.522(5) . ?
C21 H21A 0.9900 . ?
C21 H21B 0.9900 . ?
C22 C23 1.524(4) . ?
C22 H22A 0.9900 . ?
C22 H22B 0.9900 . ?
C23 C24 1.526(4) . ?
C23 H23A 0.9900 . ?
C23 H23B 0.9900 . ?
C24 H24A 0.9900 . ?
C24 H24B 0.9900 . ?
C25 C30 1.377(2) . ?
C25 C26 1.415(2) . ?
C26 C27 1.404(2) . ?
C27 C28 1.404(3) . ?
C27 H27 0.9500 . ?
C28 C29 1.378(3) . ?
C28 C45 1.532(6) . ?
C28 C39 1.552(6) . ?
C29 C30 1.408(3) . ?
C29 H29 0.9500 . ?
C30 C31 1.523(3) . ?
C31 C32 1.527(3) . ?
C31 C40 1.538(3) . ?
C31 C41 1.542(3) . ?
C32 C37 1.380(2) . ?
C32 C33 1.402(3) . ?
C33 C34 1.387(3) . ?
C33 H33 0.9500 . ?
C34 C35 1.397(3) . ?
C34 C43 1.520(3) . ?
C35 C36 1.410(2) . ?
C35 H35 0.9500 . ?
C36 C37 1.414(2) . ?
C38 C39 1.500(6) . ?
C38 H38A 0.9800 . ?
C38 H38B 0.9800 . ?
C38 H38C 0.9800 . ?
C39 H39A 0.9900 . ?
C39 H39B 0.9900 . ?
C40 H40A 0.9800 . ?
C40 H40B 0.9800 . ?
C40 H40C 0.9800 . ?
C41 H41A 0.9800 . ?
C41 H41B 0.9800 . ?
C41 H41C 0.9800 . ?
C42 C43 1.525(4) . ?
C42 H42A 0.9800 . ?
C42 H42B 0.9800 . ?
C42 H42C 0.9800 . ?
C43 H43A 0.9900 . ?
C43 H43B 0.9900 . ?
C44 C45 1.517(7) . ?
C44 H44A 0.9800 . ?
C44 H44B 0.9800 . ?
C44 H44C 0.9800 . ?
C45 H45A 0.9900 . ?
C45 H45B 0.9900 . ?
C46 C51 1.418(2) . ?
C46 C47 1.421(2) . ?
C47 C48 1.396(2) . ?
C47 C52 1.526(2) . ?
C48 C49 1.391(3) . ?
C48 H48 0.9500 . ?
C49 C50 1.389(3) . ?
C49 C55 1.519(3) . ?
C50 C51 1.393(3) . ?
C50 H50 0.9500 . ?
C51 C58 1.515(3) . ?
C52 C54 1.528(3) . ?
C52 C53 1.533(3) . ?
C52 H52 1.0000 . ?
C53 H53A 0.9800 . ?
C53 H53B 0.9800 . ?
C53 H53C 0.9800 . ?
C54 H54A 0.9800 . ?
C54 H54B 0.9800 . ?
C54 H54C 0.9800 . ?
C55 C56 1.519(4) . ?
C55 C57 1.524(4) . ?
C55 H55 1.0000 . ?
C56 H56A 0.9800 . ?
C56 H56B 0.9800 . ?
C56 H56C 0.9800 . ?
C57 H57A 0.9800 . ?
C57 H57B 0.9800 . ?
C57 H57C 0.9800 . ?
C58 C59 1.525(3) . ?
C58 C60 1.529(3) . ?
C58 H58 1.0000 . ?
C59 H59A 0.9800 . ?
C59 H59B 0.9800 . ?
C59 H59C 0.9800 . ?
C60 H60A 0.9800 . ?
C60 H60B 0.9800 . ?
C60 H60C 0.9800 . ?
C62 H62A 0.9800 . ?
C62 H62B 0.9800 . ?
C62 H62C 0.9800 . ?
C63 C64 1.493(3) . ?
C63 H63A 0.9800 . ?
C63 H63B 0.9800 . ?
C63 H63C 0.9800 . ?
C64 C65 1.347(3) . ?
C65 C66 1.491(3) . ?
C66 H66A 0.9800 . ?
C66 H66B 0.9800 . ?
C66 H66C 0.9800 . ?
C67 H67A 0.9800 . ?
C67 H67B 0.9800 . ?
C67 H67C 0.9800 . ?
C69 H69A 0.9800 . ?
C69 H69B 0.9800 . ?
C69 H69C 0.9800 . ?
C70 C71 1.490(3) . ?
C70 H70A 0.9800 . ?
C70 H70B 0.9800 . ?
C70 H70C 0.9800 . ?
C71 C72 1.347(4) . ?
C72 C73 1.490(3) . ?
C73 H73A 0.9800 . ?
C73 H73B 0.9800 . ?
C73 H73C 0.9800 . ?
C74 H74A 0.9800 . ?
C74 H74B 0.9800 . ?
C74 H74C 0.9800 . ?
C75 C80 1.411(3) . ?
C75 C76 1.423(3) . ?
C76 C77 1.394(3) . ?
C76 C81 1.525(3) . ?
C77 C78 1.383(3) . ?
C77 H77 0.9500 . ?
C78 C79 1.383(4) . ?
C78 C84 1.526(3) . ?
C79 C80 1.400(3) . ?
C79 H79 0.9500 . ?
C80 C87 1.511(3) . ?
C81 C83 1.527(3) . ?
C81 C82 1.531(3) . ?
C81 H81 1.0000 . ?
C82 H82A 0.9800 . ?
C82 H82B 0.9800 . ?
C82 H82C 0.9800 . ?
C83 H83A 0.9800 . ?
C83 H83B 0.9800 . ?
C83 H83C 0.9800 . ?
C84 C85 1.486(5) . ?
C84 C86 1.490(5) . ?
C84 H84 1.0000 . ?
C85 H85A 0.9800 . ?
C85 H85B 0.9800 . ?
C85 H85C 0.9800 . ?
C86 H86A 0.9800 . ?
C86 H86B 0.9800 . ?
C86 H86C 0.9800 . ?
C87 C88 1.525(4) . ?
C87 C89 1.528(3) . ?
C87 H87 1.0000 . ?
C88 H88A 0.9800 . ?
C88 H88B 0.9800 . ?
C88 H88C 0.9800 . ?
C89 H89A 0.9800 . ?
C89 H89B 0.9800 . ?
C89 H89C 0.9800 . ?
C90 C95 1.377(2) . ?
C90 C91 1.415(2) . ?
C91 C92 1.404(3) . ?
C92 C93 1.393(3) . ?
C92 H92 0.9500 . ?
C93 C94 1.388(3) . ?
C93 C104 1.531(7) . ?
C93 C110 1.539(4) . ?
C94 C95 1.409(3) . ?
C94 H94 0.9500 . ?
C95 C96 1.530(3) . ?
C96 C97 1.523(3) . ?
C96 C105 1.532(3) . ?
C96 C106 1.549(3) . ?
C97 C102 1.376(2) . ?
C97 C98 1.408(3) . ?
C98 C99 1.390(3) . ?
C98 H98 0.9500 . ?
C99 C100 1.397(3) . ?
C99 C108 1.535(3) . ?
C100 C101 1.409(3) . ?
C100 H100 0.9500 . ?
C101 C102 1.418(2) . ?
C103 C104 1.486(9) . ?
C103 H10N 0.9800 . ?
C103 H10O 0.9800 . ?
C103 H10P 0.9800 . ?
C104 H10F 0.9900 . ?
C104 H10G 0.9900 . ?
C105 H10H 0.9800 . ?
C105 H10I 0.9800 . ?
C105 H10J 0.9800 . ?
C106 H10A 0.9800 . ?
C106 H10B 0.9800 . ?
C106 H10C 0.9800 . ?
C107 C108 1.472(4) . ?
C107 H10K 0.9800 . ?
C107 H10L 0.9800 . ?
C107 H10M 0.9800 . ?
C108 H10D 0.9900 . ?
C108 H10E 0.9900 . ?
C109 C110 1.531(6) . ?
C109 H10Q 0.9800 . ?
C109 H10R 0.9800 . ?
C109 H10S 0.9800 . ?
C110 H11E 0.9900 . ?
C110 H11F 0.9900 . ?
C111 C112 1.412(3) . ?
C111 C116 1.420(3) . ?
C112 C113 1.403(3) . ?
C112 C117 1.515(3) . ?
C113 C114 1.394(4) . ?
C113 H113 0.9500 . ?
C114 C115 1.372(4) . ?
C114 C123 1.529(3) . ?
C114 C135 1.542(4) . ?
C115 C116 1.391(3) . ?
C115 H115 0.9500 . ?
C116 C129 1.509(3) . ?
C117 C118 1.521(3) . ?
C117 C122 1.523(3) . ?
C117 H117 1.0000 . ?
C118 C119 1.530(4) . ?
C118 H11A 0.9900 . ?
C118 H11B 0.9900 . ?
C119 C120 1.509(5) . ?
C119 H11C 0.9900 . ?
C119 H11D 0.9900 . ?
C120 C121 1.502(4) . ?
C120 H12E 0.9900 . ?
C120 H12F 0.9900 . ?
C121 C122 1.520(4) . ?
C121 H12C 0.9900 . ?
C121 H12D 0.9900 . ?
C122 H12A 0.9900 . ?
C122 H12B 0.9900 . ?
C123 C124 1.515(5) . ?
C123 C128 1.549(5) . ?
C123 H123 1.0000 . ?
C124 C125 1.532(4) . ?
C124 H12G 0.9900 . ?
C124 H12H 0.9900 . ?
C125 C126 1.513(6) . ?
C125 H12I 0.9900 . ?
C125 H12J 0.9900 . ?
C126 C127 1.518(6) . ?
C126 H12K 0.9900 . ?
C126 H12L 0.9900 . ?
C127 C128 1.540(6) . ?
C127 H12M 0.9900 . ?
C127 H12N 0.9900 . ?
C128 H12O 0.9900 . ?
C128 H12P 0.9900 . ?
C129 C134 1.523(4) . ?
C129 C130 1.544(3) . ?
C129 H129 1.0000 . ?
C130 C131 1.516(5) . ?
C130 H13C 0.9900 . ?
C130 H13D 0.9900 . ?
C131 C132 1.498(6) . ?
C131 H13I 0.9900 . ?
C131 H13J 0.9900 . ?
C132 C133 1.528(5) . ?
C132 H13G 0.9900 . ?
C132 H13H 0.9900 . ?
C133 C134 1.525(4) . ?
C133 H13E 0.9900 . ?
C133 H13F 0.9900 . ?
C134 H13A 0.9900 . ?
C134 H13B 0.9900 . ?
C135 C136 1.488(9) . ?
C135 C140 1.522(10) . ?
C135 H135 1.0000 . ?
C136 C137 1.536(9) . ?
C136 H13K 0.9900 . ?
C136 H13L 0.9900 . ?
C137 C138 1.518(11) . ?
C137 H13M 0.9900 . ?
C137 H13N 0.9900 . ?
C138 C139 1.506(10) . ?
C138 H13Q 0.9900 . ?
C138 H13R 0.9900 . ?
C139 C140 1.531(10) . ?
C139 H13O 0.9900 . ?
C139 H13P 0.9900 . ?
C140 H14P 0.9900 . ?
C140 H14Q 0.9900 . ?
C142 H14G 0.9800 . ?
C142 H14H 0.9800 . ?
C142 H14I 0.9800 . ?
C143 C144 1.509(4) . ?
C143 H14M 0.9800 . ?
C143 H14N 0.9800 . ?
C143 H14O 0.9800 . ?
C144 C145 1.327(5) . ?
C145 C146 1.485(4) . ?
C146 H14J 0.9800 . ?
C146 H14K 0.9800 . ?
C146 H14L 0.9800 . ?
C147 H14D 0.9800 . ?
C147 H14E 0.9800 . ?
C147 H14F 0.9800 . ?
C149 H14A 0.9800 . ?
C149 H14B 0.9800 . ?
C149 H14C 0.9800 . ?
C150 C151 1.495(3) . ?
C150 H15G 0.9800 . ?
C150 H15H 0.9800 . ?
C150 H15I 0.9800 . ?
C151 C152 1.342(3) . ?
C152 C153 1.496(3) . ?
C153 H15D 0.9800 . ?
C153 H15E 0.9800 . ?
C153 H15F 0.9800 . ?
C154 H15A 0.9800 . ?
C154 H15B 0.9800 . ?
C154 H15C 0.9800 . ?
C155 C156 1.486(5) . ?
C155 H15L 0.9800 . ?
C155 H15M 0.9800 . ?
C155 H15N 0.9800 . ?
C156 C157 1.384(5) . ?
C156 C161 1.399(4) . ?
C157 C158 1.355(5) . ?
C157 H157 0.9500 . ?
C158 C159 1.401(5) . ?
C158 H158 0.9500 . ?
C159 C160 1.368(5) . ?
C159 H159 0.9500 . ?
C160 C161 1.385(5) . ?
C160 H160 0.9500 . ?
C161 H161 0.9500 . ?
C162 C163 1.520(5) . ?
C162 H16C 0.9800 . ?
C162 H16D 0.9800 . ?
C162 H16E 0.9800 . ?
C163 C168 1.388(4) . ?
C163 C164 1.389(4) . ?
C164 C165 1.379(4) . ?
C164 H164 0.9500 . ?
C165 C166 1.379(4) . ?
C165 H165 0.9500 . ?
C166 C167 1.373(5) . ?
C166 H166 0.9500 . ?
C167 C168 1.376(5) . ?
C167 H167 0.9500 . ?
C168 H168 0.9500 . ?

loop_
_geom_torsion_atom_site_label_1
_geom_torsion_atom_site_label_2
_geom_torsion_atom_site_label_3
_geom_torsion_atom_site_label_4
_geom_torsion
_geom_torsion_site_symmetry_1
_geom_torsion_site_symmetry_2
_geom_torsion_site_symmetry_3
_geom_torsion_site_symmetry_4
_geom_torsion_publ_flag
C26 N1 C1 C2 119.61(19) . . . . ?
Mg1 N1 C1 C2 -81.4(2) . . . . ?
C26 N1 C1 C6 -64.4(2) . . . . ?
Mg1 N1 C1 C6 94.65(19) . . . . ?
N1 C1 C2 C3 173.19(17) . . . . ?
C6 C1 C2 C3 -2.9(3) . . . . ?
N1 C1 C2 C7 -10.1(3) . . . . ?
C6 C1 C2 C7 173.75(17) . . . . ?
C1 C2 C3 C4 1.5(3) . . . . ?
C7 C2 C3 C4 -175.1(2) . . . . ?
C2 C3 C4 C5 0.3(3) . . . . ?
C2 C3 C4 C13 -179.2(2) . . . . ?
C3 C4 C5 C6 -0.6(4) . . . . ?
C13 C4 C5 C6 178.9(2) . . . . ?
C4 C5 C6 C1 -0.8(3) . . . . ?
C4 C5 C6 C19 177.2(2) . . . . ?
C2 C1 C6 C5 2.6(3) . . . . ?
N1 C1 C6 C5 -173.47(18) . . . . ?
C2 C1 C6 C19 -175.33(18) . . . . ?
N1 C1 C6 C19 8.6(3) . . . . ?
C3 C2 C7 C8 -33.3(3) . . . . ?
C1 C2 C7 C8 150.07(18) . . . . ?
C3 C2 C7 C12 91.0(2) . . . . ?
C1 C2 C7 C12 -85.6(2) . . . . ?
C2 C7 C8 C9 178.86(18) . . . . ?
C12 C7 C8 C9 54.1(3) . . . . ?
C7 C8 C9 C10 -56.7(3) . . . . ?
C8 C9 C10 C11 57.0(3) . . . . ?
C9 C10 C11 C12 -56.1(3) . . . . ?
C10 C11 C12 C7 55.1(3) . . . . ?
C2 C7 C12 C11 -179.80(19) . . . . ?
C8 C7 C12 C11 -53.5(3) . . . . ?
C5 C4 C13 C14 154.7(2) . . . . ?
C3 C4 C13 C14 -25.9(3) . . . . ?
C5 C4 C13 C18 -81.0(3) . . . . ?
C3 C4 C13 C18 98.4(3) . . . . ?
C4 C13 C14 C15 -179.8(2) . . . . ?
C18 C13 C14 C15 55.6(3) . . . . ?
C13 C14 C15 C16 -57.4(3) . . . . ?
C14 C15 C16 C17 55.5(4) . . . . ?
C15 C16 C17 C18 -54.5(4) . . . . ?
C16 C17 C18 C13 53.2(4) . . . . ?
C14 C13 C18 C17 -53.3(3) . . . . ?
C4 C13 C18 C17 179.8(2) . . . . ?
C5 C6 C19 C24 53.3(3) . . . . ?
C1 C6 C19 C24 -128.7(2) . . . . ?
C5 C6 C19 C20 -69.6(2) . . . . ?
C1 C6 C19 C20 108.4(2) . . . . ?
C6 C19 C20 C21 -174.50(19) . . . . ?
C24 C19 C20 C21 58.6(2) . . . . ?
C19 C20 C21 C22 -56.2(3) . . . . ?
C20 C21 C22 C23 52.3(3) . . . . ?
C21 C22 C23 C24 -53.0(3) . . . . ?
C22 C23 C24 C19 57.9(3) . . . . ?
C6 C19 C24 C23 175.33(17) . . . . ?
C20 C19 C24 C23 -59.3(2) . . . . ?
C37 O1 C25 C30 -1.2(2) . . . . ?
Mg1 O1 C25 C30 -179.29(13) . . . . ?
C37 O1 C25 C26 -176.87(14) . . . . ?
Mg1 O1 C25 C26 5.00(18) . . . . ?
C1 N1 C26 C27 -27.5(3) . . . . ?
Mg1 N1 C26 C27 171.09(16) . . . . ?
C1 N1 C26 C25 151.49(17) . . . . ?
Mg1 N1 C26 C25 -9.9(2) . . . . ?
C30 C25 C26 N1 -172.02(17) . . . . ?
O1 C25 C26 N1 3.6(2) . . . . ?
C30 C25 C26 C27 7.1(3) . . . . ?
O1 C25 C26 C27 -177.29(15) . . . . ?
N1 C26 C27 C28 175.3(2) . . . . ?
C25 C26 C27 C28 -3.8(3) . . . . ?
C26 C27 C28 C29 -0.4(3) . . . . ?
C26 C27 C28 C45 -167.8(3) . . . . ?
C26 C27 C28 C39 168.6(3) . . . . ?
C27 C28 C29 C30 1.9(3) . . . . ?
C45 C28 C29 C30 169.5(3) . . . . ?
C39 C28 C29 C30 -166.6(3) . . . . ?
O1 C25 C30 C29 179.05(16) . . . . ?
C26 C25 C30 C29 -5.8(3) . . . . ?
O1 C25 C30 C31 -6.0(3) . . . . ?
C26 C25 C30 C31 169.09(17) . . . . ?
C28 C29 C30 C25 1.0(3) . . . . ?
C28 C29 C30 C31 -173.91(19) . . . . ?
C25 C30 C31 C32 7.9(2) . . . . ?
C29 C30 C31 C32 -177.41(17) . . . . ?
C25 C30 C31 C40 -111.2(2) . . . . ?
C29 C30 C31 C40 63.4(2) . . . . ?
C25 C30 C31 C41 128.71(19) . . . . ?
C29 C30 C31 C41 -56.6(2) . . . . ?
C30 C31 C32 C37 -3.5(2) . . . . ?
C40 C31 C32 C37 115.8(2) . . . . ?
C41 C31 C32 C37 -124.4(2) . . . . ?
C30 C31 C32 C33 176.44(17) . . . . ?
C40 C31 C32 C33 -64.3(2) . . . . ?
C41 C31 C32 C33 55.5(2) . . . . ?
C37 C32 C33 C34 0.4(3) . . . . ?
C31 C32 C33 C34 -179.57(19) . . . . ?
C32 C33 C34 C35 1.9(3) . . . . ?
C32 C33 C34 C43 -179.0(2) . . . . ?
C33 C34 C35 C36 0.0(3) . . . . ?
C43 C34 C35 C36 -179.1(2) . . . . ?
C46 N2 C36 C35 -21.8(3) . . . . ?
Mg1 N2 C36 C35 167.94(15) . . . . ?
C46 N2 C36 C37 159.65(15) . . . . ?
Mg1 N2 C36 C37 -10.66(19) . . . . ?
C34 C35 C36 N2 177.50(18) . . . . ?
C34 C35 C36 C37 -3.9(3) . . . . ?
C33 C32 C37 O1 176.93(16) . . . . ?
C31 C32 C37 O1 -3.1(3) . . . . ?
C33 C32 C37 C36 -4.8(3) . . . . ?
C31 C32 C37 C36 175.12(17) . . . . ?
C25 O1 C37 C32 5.8(2) . . . . ?
Mg1 O1 C37 C32 -176.02(13) . . . . ?
C25 O1 C37 C36 -172.61(14) . . . . ?
Mg1 O1 C37 C36 5.53(18) . . . . ?
N2 C36 C37 C32 -174.72(16) . . . . ?
C35 C36 C37 C32 6.5(3) . . . . ?
N2 C36 C37 O1 3.7(2) . . . . ?
C35 C36 C37 O1 -175.10(15) . . . . ?
C29 C28 C39 C38 -115.7(5) . . . . ?
C27 C28 C39 C38 75.5(6) . . . . ?
C33 C34 C43 C42 -70.6(3) . . . . ?
C35 C34 C43 C42 108.5(3) . . . . ?
C29 C28 C45 C44 122.5(6) . . . . ?
C27 C28 C45 C44 -69.9(7) . . . . ?
C36 N2 C46 C51 114.23(19) . . . . ?
Mg1 N2 C46 C51 -76.7(2) . . . . ?
C36 N2 C46 C47 -71.2(2) . . . . ?
Mg1 N2 C46 C47 97.93(18) . . . . ?
C51 C46 C47 C48 2.6(3) . . . . ?
N2 C46 C47 C48 -172.20(16) . . . . ?
C51 C46 C47 C52 -178.67(16) . . . . ?
N2 C46 C47 C52 6.5(3) . . . . ?
C46 C47 C48 C49 -0.4(3) . . . . ?
C52 C47 C48 C49 -179.22(18) . . . . ?
C47 C48 C49 C50 -1.9(3) . . . . ?
C47 C48 C49 C55 179.17(19) . . . . ?
C48 C49 C50 C51 2.0(3) . . . . ?
C55 C49 C50 C51 -179.1(2) . . . . ?
C49 C50 C51 C46 0.2(3) . . . . ?
C49 C50 C51 C58 -178.42(19) . . . . ?
C47 C46 C51 C50 -2.5(3) . . . . ?
N2 C46 C51 C50 172.33(17) . . . . ?
C47 C46 C51 C58 176.10(17) . . . . ?
N2 C46 C51 C58 -9.1(3) . . . . ?
C48 C47 C52 C54 42.9(2) . . . . ?
C46 C47 C52 C54 -135.87(18) . . . . ?
C48 C47 C52 C53 -79.8(2) . . . . ?
C46 C47 C52 C53 101.4(2) . . . . ?
C50 C49 C55 C56 -74.6(3) . . . . ?
C48 C49 C55 C56 104.2(2) . . . . ?
C50 C49 C55 C57 50.8(3) . . . . ?
C48 C49 C55 C57 -130.4(2) . . . . ?
C50 C51 C58 C59 -50.1(3) . . . . ?
C46 C51 C58 C59 131.26(19) . . . . ?
C50 C51 C58 C60 74.6(2) . . . . ?
C46 C51 C58 C60 -104.1(2) . . . . ?
C65 N4 C61 N3 0.3(2) . . . . ?
C67 N4 C61 N3 -177.34(16) . . . . ?
C65 N4 C61 Mg1 174.14(13) . . . . ?
C67 N4 C61 Mg1 -3.5(2) . . . . ?
C64 N3 C61 N4 0.0(2) . . . . ?
C62 N3 C61 N4 -179.76(17) . . . . ?
C64 N3 C61 Mg1 -173.34(14) . . . . ?
C62 N3 C61 Mg1 6.9(3) . . . . ?
C61 N3 C64 C65 -0.3(2) . . . . ?
C62 N3 C64 C65 179.47(18) . . . . ?
C61 N3 C64 C63 177.0(2) . . . . ?
C62 N3 C64 C63 -3.2(3) . . . . ?
N3 C64 C65 N4 0.4(2) . . . . ?
C63 C64 C65 N4 -176.5(2) . . . . ?
N3 C64 C65 C66 176.4(2) . . . . ?
C63 C64 C65 C66 -0.6(4) . . . . ?
C61 N4 C65 C64 -0.5(2) . . . . ?
C67 N4 C65 C64 177.14(18) . . . . ?
C61 N4 C65 C66 -176.85(19) . . . . ?
C67 N4 C65 C66 0.8(3) . . . . ?
C72 N5 C68 N6 -0.1(2) . . . . ?
C74 N5 C68 N6 176.77(18) . . . . ?
C72 N5 C68 Mg1 -173.10(15) . . . . ?
C74 N5 C68 Mg1 3.8(3) . . . . ?
C71 N6 C68 N5 0.6(2) . . . . ?
C69 N6 C68 N5 -175.43(17) . . . . ?
C71 N6 C68 Mg1 175.00(13) . . . . ?
C69 N6 C68 Mg1 -1.1(2) . . . . ?
C68 N6 C71 C72 -0.9(2) . . . . ?
C69 N6 C71 C72 175.07(19) . . . . ?
C68 N6 C71 C70 -179.7(2) . . . . ?
C69 N6 C71 C70 -3.8(3) . . . . ?
N6 C71 C72 N5 0.8(2) . . . . ?
C70 C71 C72 N5 179.5(2) . . . . ?
N6 C71 C72 C73 -176.3(2) . . . . ?
C70 C71 C72 C73 2.4(4) . . . . ?
C68 N5 C72 C71 -0.5(2) . . . . ?
C74 N5 C72 C71 -177.28(19) . . . . ?
C68 N5 C72 C73 176.9(2) . . . . ?
C74 N5 C72 C73 0.1(3) . . . . ?
C91 N7 C75 C80 -111.9(2) . . . . ?
Mg2 N7 C75 C80 81.5(2) . . . . ?
C91 N7 C75 C76 73.8(2) . . . . ?
Mg2 N7 C75 C76 -92.81(18) . . . . ?
C80 C75 C76 C77 -3.5(3) . . . . ?
N7 C75 C76 C77 171.00(17) . . . . ?
C80 C75 C76 C81 177.31(18) . . . . ?
N7 C75 C76 C81 -8.2(3) . . . . ?
C75 C76 C77 C78 1.0(3) . . . . ?
C81 C76 C77 C78 -179.8(2) . . . . ?
C76 C77 C78 C79 1.4(4) . . . . ?
C76 C77 C78 C84 -178.3(2) . . . . ?
C77 C78 C79 C80 -1.3(4) . . . . ?
C84 C78 C79 C80 178.4(3) . . . . ?
C78 C79 C80 C75 -1.2(4) . . . . ?
C78 C79 C80 C87 177.7(2) . . . . ?
N7 C75 C80 C79 -170.87(19) . . . . ?
C76 C75 C80 C79 3.6(3) . . . . ?
N7 C75 C80 C87 10.2(3) . . . . ?
C76 C75 C80 C87 -175.29(19) . . . . ?
C77 C76 C81 C83 85.2(2) . . . . ?
C75 C76 C81 C83 -95.7(2) . . . . ?
C77 C76 C81 C82 -38.2(3) . . . . ?
C75 C76 C81 C82 141.03(19) . . . . ?
C77 C78 C84 C85 -108.6(3) . . . . ?
C79 C78 C84 C85 71.7(4) . . . . ?
C77 C78 C84 C86 118.4(3) . . . . ?
C79 C78 C84 C86 -61.2(4) . . . . ?
C79 C80 C87 C88 -69.9(3) . . . . ?
C75 C80 C87 C88 109.0(2) . . . . ?
C79 C80 C87 C89 55.1(3) . . . . ?
C75 C80 C87 C89 -126.0(2) . . . . ?
C102 O2 C90 C95 0.4(2) . . . . ?
Mg2 O2 C90 C95 175.63(13) . . . . ?
C102 O2 C90 C91 176.76(14) . . . . ?
Mg2 O2 C90 C91 -7.99(18) . . . . ?
C75 N7 C91 C92 25.7(3) . . . . ?
Mg2 N7 C91 C92 -166.28(16) . . . . ?
C75 N7 C91 C90 -155.22(16) . . . . ?
Mg2 N7 C91 C90 12.84(19) . . . . ?
C95 C90 C91 N7 172.66(17) . . . . ?
O2 C90 C91 N7 -3.6(2) . . . . ?
C95 C90 C91 C92 -8.1(3) . . . . ?
O2 C90 C91 C92 175.62(15) . . . . ?
N7 C91 C92 C93 -177.09(19) . . . . ?
C90 C91 C92 C93 3.8(3) . . . . ?
C91 C92 C93 C94 1.3(3) . . . . ?
C91 C92 C93 C104 162.7(5) . . . . ?
C91 C92 C93 C110 -173.0(3) . . . . ?
C92 C93 C94 C95 -2.8(3) . . . . ?
C104 C93 C94 C95 -165.0(5) . . . . ?
C110 C93 C94 C95 171.2(3) . . . . ?
O2 C90 C95 C94 -177.34(17) . . . . ?
C91 C90 C95 C94 6.8(3) . . . . ?
O2 C90 C95 C96 8.4(3) . . . . ?
C91 C90 C95 C96 -167.54(17) . . . . ?
C93 C94 C95 C90 -1.0(3) . . . . ?
C93 C94 C95 C96 173.2(2) . . . . ?
C90 C95 C96 C97 -10.4(3) . . . . ?
C94 C95 C96 C97 175.61(18) . . . . ?
C90 C95 C96 C105 -131.5(2) . . . . ?
C94 C95 C96 C105 54.5(3) . . . . ?
C90 C95 C96 C106 108.2(2) . . . . ?
C94 C95 C96 C106 -65.7(2) . . . . ?
C95 C96 C97 C102 4.9(3) . . . . ?
C105 C96 C97 C102 127.5(2) . . . . ?
C106 C96 C97 C102 -113.1(2) . . . . ?
C95 C96 C97 C98 -175.42(18) . . . . ?
C105 C96 C97 C98 -52.8(3) . . . . ?
C106 C96 C97 C98 66.6(2) . . . . ?
C102 C97 C98 C99 0.2(3) . . . . ?
C96 C97 C98 C99 -179.5(2) . . . . ?
C97 C98 C99 C100 -3.6(4) . . . . ?
C97 C98 C99 C108 176.7(2) . . . . ?
C98 C99 C100 C101 1.5(4) . . . . ?
C108 C99 C100 C101 -178.8(2) . . . . ?
C111 N8 C101 C100 26.9(3) . . . . ?
Mg2 N8 C101 C100 -169.04(18) . . . . ?
C111 N8 C101 C102 -154.52(17) . . . . ?
Mg2 N8 C101 C102 9.6(2) . . . . ?
C99 C100 C101 N8 -177.7(2) . . . . ?
C99 C100 C101 C102 3.6(3) . . . . ?
C98 C97 C102 O2 -176.56(17) . . . . ?
C96 C97 C102 O2 3.1(3) . . . . ?
C98 C97 C102 C101 5.6(3) . . . . ?
C96 C97 C102 C101 -174.74(18) . . . . ?
C90 O2 C102 C97 -6.3(2) . . . . ?
Mg2 O2 C102 C97 178.46(13) . . . . ?
C90 O2 C102 C101 171.83(15) . . . . ?
Mg2 O2 C102 C101 -3.40(19) . . . . ?
N8 C101 C102 C97 173.79(18) . . . . ?
C100 C101 C102 C97 -7.4(3) . . . . ?
N8 C101 C102 O2 -4.3(2) . . . . ?
C100 C101 C102 O2 174.50(17) . . . . ?
C94 C93 C104 C103 -49.5(12) . . . . ?
C92 C93 C104 C103 148.6(9) . . . . ?
C98 C99 C108 C107 98.1(3) . . . . ?
C100 C99 C108 C107 -81.6(3) . . . . ?
C94 C93 C110 C109 54.8(6) . . . . ?
C92 C93 C110 C109 -131.0(5) . . . . ?
C101 N8 C111 C112 -115.6(2) . . . . ?
Mg2 N8 C111 C112 82.3(2) . . . . ?
C101 N8 C111 C116 68.4(2) . . . . ?
Mg2 N8 C111 C116 -93.7(2) . . . . ?
C116 C111 C112 C113 3.4(3) . . . . ?
N8 C111 C112 C113 -172.75(17) . . . . ?
C116 C111 C112 C117 -172.59(17) . . . . ?
N8 C111 C112 C117 11.3(3) . . . . ?
C111 C112 C113 C114 -1.5(3) . . . . ?
C117 C112 C113 C114 174.6(2) . . . . ?
C112 C113 C114 C115 -0.7(4) . . . . ?
C112 C113 C114 C123 -174.5(2) . . . . ?
C112 C113 C114 C135 161.4(4) . . . . ?
C113 C114 C115 C116 0.9(4) . . . . ?
C123 C114 C115 C116 175.4(2) . . . . ?
C135 C114 C115 C116 -157.2(5) . . . . ?
C114 C115 C116 C111 1.0(4) . . . . ?
C114 C115 C116 C129 -176.6(2) . . . . ?
C112 C111 C116 C115 -3.2(3) . . . . ?
N8 C111 C116 C115 172.98(19) . . . . ?
C112 C111 C116 C129 174.28(19) . . . . ?
N8 C111 C116 C129 -9.6(3) . . . . ?
C113 C112 C117 C118 -80.9(2) . . . . ?
C111 C112 C117 C118 95.0(2) . . . . ?
C113 C112 C117 C122 43.5(3) . . . . ?
C111 C112 C117 C122 -140.6(2) . . . . ?
C112 C117 C118 C119 176.4(2) . . . . ?
C122 C117 C118 C119 50.8(3) . . . . ?
C117 C118 C119 C120 -53.8(4) . . . . ?
C118 C119 C120 C121 56.5(4) . . . . ?
C119 C120 C121 C122 -57.0(3) . . . . ?
C120 C121 C122 C117 55.9(3) . . . . ?
C112 C117 C122 C121 -176.6(2) . . . . ?
C118 C117 C122 C121 -52.3(3) . . . . ?
C115 C114 C123 C124 -152.6(3) . . . . ?
C113 C114 C123 C124 21.2(4) . . . . ?
C115 C114 C123 C128 88.3(4) . . . . ?
C113 C114 C123 C128 -97.9(5) . . . . ?
C114 C123 C124 C125 -178.2(3) . . . . ?
C128 C123 C124 C125 -59.4(4) . . . . ?
C123 C124 C125 C126 59.5(5) . . . . ?
C124 C125 C126 C127 -56.1(5) . . . . ?
C125 C126 C127 C128 54.7(5) . . . . ?
C126 C127 C128 C123 -55.4(7) . . . . ?
C124 C123 C128 C127 57.2(6) . . . . ?
C114 C123 C128 C127 179.1(5) . . . . ?
C115 C116 C129 C134 -51.5(3) . . . . ?
C111 C116 C129 C134 131.0(2) . . . . ?
C115 C116 C129 C130 71.6(3) . . . . ?
C111 C116 C129 C130 -105.9(2) . . . . ?
C116 C129 C130 C131 175.1(2) . . . . ?
C134 C129 C130 C131 -58.4(3) . . . . ?
C129 C130 C131 C132 56.1(3) . . . . ?
C130 C131 C132 C133 -53.1(4) . . . . ?
C131 C132 C133 C134 53.2(4) . . . . ?
C116 C129 C134 C133 -176.71(19) . . . . ?
C130 C129 C134 C133 58.8(3) . . . . ?
C132 C133 C134 C129 -56.7(3) . . . . ?
C115 C114 C135 C136 -88.1(7) . . . . ?
C113 C114 C135 C136 112.7(7) . . . . ?
C115 C114 C135 C140 45.6(13) . . . . ?
C113 C114 C135 C140 -113.7(10) . . . . ?
C140 C135 C136 C137 44.2(14) . . . . ?
C114 C135 C136 C137 -179.8(8) . . . . ?
C135 C136 C137 C138 -50.8(14) . . . . ?
C136 C137 C138 C139 57.6(14) . . . . ?
C137 C138 C139 C140 -57.2(16) . . . . ?
C136 C135 C140 C139 -44.3(17) . . . . ?
C114 C135 C140 C139 -174.2(10) . . . . ?
C138 C139 C140 C135 50.4(19) . . . . ?
C144 N9 C141 N10 0.4(2) . . . . ?
C142 N9 C141 N10 -177.1(2) . . . . ?
C144 N9 C141 Mg2 173.88(16) . . . . ?
C142 N9 C141 Mg2 -3.6(3) . . . . ?
C145 N10 C141 N9 -0.2(2) . . . . ?
C147 N10 C141 N9 176.63(19) . . . . ?
C145 N10 C141 Mg2 -174.62(15) . . . . ?
C147 N10 C141 Mg2 2.3(3) . . . . ?
C141 N9 C144 C145 -0.4(3) . . . . ?
C142 N9 C144 C145 177.0(2) . . . . ?
C141 N9 C144 C143 -178.2(3) . . . . ?
C142 N9 C144 C143 -0.8(4) . . . . ?
N9 C144 C145 N10 0.2(3) . . . . ?
C143 C144 C145 N10 177.7(3) . . . . ?
N9 C144 C145 C146 -178.8(3) . . . . ?
C143 C144 C145 C146 -1.4(5) . . . . ?
C141 N10 C145 C144 0.0(3) . . . . ?
C147 N10 C145 C144 -176.9(2) . . . . ?
C141 N10 C145 C146 179.1(2) . . . . ?
C147 N10 C145 C146 2.2(4) . . . . ?
C151 N11 C148 N12 -0.5(2) . . . . ?
C149 N11 C148 N12 175.62(18) . . . . ?
C151 N11 C148 Mg2 -174.66(14) . . . . ?
C149 N11 C148 Mg2 1.5(3) . . . . ?
C152 N12 C148 N11 0.1(2) . . . . ?
C154 N12 C148 N11 -179.12(18) . . . . ?
C152 N12 C148 Mg2 173.84(15) . . . . ?
C154 N12 C148 Mg2 -5.4(3) . . . . ?
C148 N11 C151 C152 0.7(2) . . . . ?
C149 N11 C151 C152 -175.50(19) . . . . ?
C148 N11 C151 C150 177.8(2) . . . . ?
C149 N11 C151 C150 1.6(3) . . . . ?
N11 C151 C152 N12 -0.5(2) . . . . ?
C150 C151 C152 N12 -177.3(3) . . . . ?
N11 C151 C152 C153 175.3(2) . . . . ?
C150 C151 C152 C153 -1.4(5) . . . . ?
C148 N12 C152 C151 0.3(2) . . . . ?
C154 N12 C152 C151 179.52(19) . . . . ?
C148 N12 C152 C153 -176.1(2) . . . . ?
C154 N12 C152 C153 3.2(3) . . . . ?
C161 C156 C157 C158 0.7(4) . . . . ?
C155 C156 C157 C158 -179.5(3) . . . . ?
C156 C157 C158 C159 -0.5(4) . . . . ?
C157 C158 C159 C160 0.3(4) . . . . ?
C158 C159 C160 C161 -0.1(4) . . . . ?
C159 C160 C161 C156 0.2(4) . . . . ?
C157 C156 C161 C160 -0.5(4) . . . . ?
C155 C156 C161 C160 179.7(3) . . . . ?
C168 C163 C164 C165 -1.4(4) . . . . ?
C162 C163 C164 C165 177.4(3) . . . . ?
C163 C164 C165 C166 0.6(4) . . . . ?
C164 C165 C166 C167 0.6(5) . . . . ?
C165 C166 C167 C168 -1.0(5) . . . . ?
C166 C167 C168 C163 0.2(5) . . . . ?
C164 C163 C168 C167 1.0(4) . . . . ?
C162 C163 C168 C167 -177.8(3) . . . . ?
